data_4121714
loop_
_publ_author_name
'Chalmers, Brian A.'
'B\"uhl, Michael'
'Athukorala Arachchige, Kasun S.'
'Slawin, Alexandra M. Z.'
'Kilian, Petr'

_publ_section_title
;
 Geometrically enforced donor-facilitated dehydrocoupling leading to an
 isolable arsanylidine-phosphorane.
;
_journal_issue 17
_journal_name_full 'Journal of the American Chemical Society'
_journal_page_first 6247
_journal_page_last 6250
_journal_paper_doi 10.1021/ja502625z
_journal_volume 136
_journal_year 2014
_chemical_formula_moiety 'C78 H94 As4 O3 P4'
_chemical_formula_sum 'C78 H94 As4 O3 P4'
_chemical_formula_weight 1503.18
_space_group_IT_number 15
_symmetry_cell_setting monoclinic
_symmetry_Int_Tables_number 15
_symmetry_space_group_name_Hall '-C 2yc'
_symmetry_space_group_name_H-M 'C 1 2/c 1'
_atom_sites_solution_hydrogens geom
_atom_sites_solution_primary direct
_atom_sites_solution_secondary difmap
_cell_angle_alpha 90.0000
_cell_angle_beta 106.088(3)
_cell_angle_gamma 90.0000
_cell_formula_units_Z 8
_cell_length_a 23.375(3)
_cell_length_b 15.629(2)
_cell_length_c 39.905(6)
_cell_measurement_reflns_used 11704
_cell_measurement_temperature 93
_cell_measurement_theta_max 25.35
_cell_measurement_theta_min 2.04
_cell_volume 14007(3)
_computing_cell_refinement 'CrystalClear-SM Expert 2.1 b29'
_computing_data_collection 'CrystalClear-SM Expert 2.1 b29 (Rigaku, 2013)'
_computing_data_reduction 'CrystalClear-SM Expert 2.1 b29'
_computing_molecular_graphics 'CrystalStructure 4.1'
_computing_publication_material 'CrystalStructure 4.1 (Rigaku, 2013)'
_computing_structure_refinement 'SHELXL-2013 (Sheldrick, 2013)'
_computing_structure_solution 'DIRDIF99-PATTY (Gould, et al., 1999)'
_diffrn_ambient_temperature 93
_diffrn_detector_area_resol_mean 5.811
_diffrn_measured_fraction_theta_full 0.989
_diffrn_measured_fraction_theta_max 0.986
_diffrn_measurement_device_type 'Rigaku XtaLAB P100'
_diffrn_measurement_method \w
_diffrn_radiation_type 'Mo K\a'
_diffrn_radiation_wavelength 0.71075
_diffrn_reflns_av_R_equivalents 0.0885
_diffrn_reflns_Laue_measured_fraction_full 0.989
_diffrn_reflns_Laue_measured_fraction_max 0.986
_diffrn_reflns_limit_h_max 27
_diffrn_reflns_limit_h_min -27
_diffrn_reflns_limit_k_max 17
_diffrn_reflns_limit_k_min -18
_diffrn_reflns_limit_l_max 48
_diffrn_reflns_limit_l_min -48
_diffrn_reflns_number 83970
_diffrn_reflns_point_group_measured_fraction_full 0.989
_diffrn_reflns_point_group_measured_fraction_max 0.986
_diffrn_reflns_theta_full 25.000
_diffrn_reflns_theta_max 25.322
_diffrn_reflns_theta_min 2.045
_diffrn_standards_number 0
_exptl_absorpt_coefficient_mu 2.032
_exptl_absorpt_correction_T_max 0.885
_exptl_absorpt_correction_T_min 0.632
_exptl_absorpt_correction_type multi-scan
_exptl_absorpt_process_details 'REQAB (Rigaku, 1998)'
_exptl_crystal_colour yellow
_exptl_crystal_density_diffrn 1.425
_exptl_crystal_density_method 'not measured'
_exptl_crystal_description prism
_exptl_crystal_F_000 6224.00
_exptl_crystal_size_max 0.060
_exptl_crystal_size_mid 0.060
_exptl_crystal_size_min 0.060
_refine_diff_density_max 1.11
_refine_diff_density_min -0.84
_refine_ls_extinction_method none
_refine_ls_goodness_of_fit_ref 0.964
_refine_ls_hydrogen_treatment constr
_refine_ls_number_parameters 818
_refine_ls_number_reflns 12587
_refine_ls_number_restraints 0
_refine_ls_R_factor_gt 0.0388
_refine_ls_shift/su_max 0.002
_refine_ls_structure_factor_coef Fsqd
_refine_ls_weighting_details 'w = 1/[\s^2^(Fo^2^)+(0.0569P)^2^+0.0000P] where P=(Fo^2^+2Fc^2^)/3'
_refine_ls_weighting_scheme calc
_refine_ls_wR_factor_ref 0.1006
_reflns_number_gt 9423
_reflns_number_total 12587
_reflns_threshold_expression F^2^>2.0\s(F^2^)
_cod_data_source_file ja502625z_si_005.cif
_cod_data_source_block 6
_cod_depositor_comments 'Adding full bibliography for 4121710--4121714.cif.'
_cod_database_code 4121714

loop_
_symmetry_equiv_pos_site_id
_symmetry_equiv_pos_as_xyz
1 +X,+Y,+Z
2 -X,+Y,1/2-Z
3 -X,-Y,-Z
4 +X,-Y,1/2+Z
5 1/2+X,1/2+Y,+Z
6 1/2-X,1/2+Y,1/2-Z
7 1/2-X,1/2-Y,-Z
8 1/2+X,1/2-Y,1/2+Z

loop_
_atom_site_label
_atom_site_type_symbol
_atom_site_fract_x
_atom_site_fract_y
_atom_site_fract_z
_atom_site_U_iso_or_equiv
_atom_site_adp_type
_atom_site_occupancy
_atom_site_site_symmetry_multiplicity
_atom_site_site_symmetry_order
_atom_site_calc_flag
_atom_site_refinement_flags
As1 As 0.06040(2) 0.09401(2) 0.37453(2) 0.01651(9) Uani 1 8 0 d .
As21 As 0.10364(2) 0.23745(2) 0.37253(2) 0.01659(9) Uani 1 8 0 d .
As41 As 0.18276(2) 0.17170(2) 0.35153(2) 0.01599(9) Uani 1 8 0 d .
As61 As 0.15456(2) 0.02720(2) 0.36688(2) 0.01582(9) Uani 1 8 0 d .
P9 P -0.04210(5) 0.19108(6) 0.38467(2) 0.0257(2) Uani 1 8 0 d .
P29 P 0.15195(4) 0.43674(6) 0.37262(2) 0.0195(2) Uani 1 8 0 d .
P49 P 0.30655(5) 0.16020(6) 0.31390(3) 0.0262(2) Uani 1 8 0 d .
P69 P 0.13241(4) -0.20578(6) 0.37573(2) 0.0213(2) Uani 1 8 0 d .
O29 O 0.18276(11) 0.35838(15) 0.36498(6) 0.0254(6) Uani 1 8 0 d .
O49 O 0.35594(12) 0.15386(17) 0.29702(7) 0.0350(7) Uani 1 8 0 d .
O69 O 0.12160(12) -0.29841(15) 0.38128(6) 0.0288(6) Uani 1 8 0 d .
C1 C 0.08057(15) 0.0979(2) 0.42658(8) 0.0175(7) Uani 1 8 0 d .
C2 C 0.13689(17) 0.0764(2) 0.44669(9) 0.0243(8) Uani 1 8 0 d .
C3 C 0.15324(17) 0.0707(3) 0.48363(9) 0.0273(9) Uani 1 8 0 d .
C4 C 0.11124(16) 0.0825(2) 0.50050(9) 0.0223(8) Uani 1 8 0 d .
C5 C 0.05331(16) 0.1047(2) 0.48075(9) 0.0197(8) Uani 1 8 0 d .
C6 C 0.01446(17) 0.1150(2) 0.50195(9) 0.0233(8) Uani 1 8 0 d .
C7 C -0.04292(18) 0.1400(3) 0.48678(10) 0.0312(9) Uani 1 8 0 d .
C8 C -0.05998(17) 0.1586(2) 0.45052(9) 0.0272(9) Uani 1 8 0 d .
C9 C -0.02220(16) 0.1500(2) 0.42960(9) 0.0213(8) Uani 1 8 0 d .
C10 C 0.03628(16) 0.1181(2) 0.44427(9) 0.0192(8) Uani 1 8 0 d .
C11 C 0.11281(17) 0.0784(3) 0.53871(9) 0.0287(9) Uani 1 8 0 d .
C12 C 0.04791(17) 0.0959(3) 0.53932(9) 0.0305(9) Uani 1 8 0 d .
C13 C -0.11031(19) 0.1287(3) 0.36393(11) 0.0364(10) Uani 1 8 0 d .
C14 C -0.1008(2) 0.0339(3) 0.37294(11) 0.0400(11) Uani 1 8 0 d .
C15 C -0.1277(2) 0.1366(4) 0.32436(11) 0.0554(14) Uani 1 8 0 d .
C16 C -0.06789(18) 0.3004(3) 0.39186(10) 0.0327(10) Uani 1 8 0 d .
C17 C -0.1000(2) 0.3441(3) 0.35733(11) 0.0445(12) Uani 1 8 0 d .
C18 C -0.0150(2) 0.3526(3) 0.41125(12) 0.0445(12) Uani 1 8 0 d .
C21 C 0.05064(15) 0.2865(2) 0.32913(8) 0.0183(8) Uani 1 8 0 d .
C22 C 0.01088(16) 0.2329(2) 0.30636(8) 0.0196(8) Uani 1 8 0 d .
C23 C -0.03838(16) 0.2615(2) 0.27952(9) 0.0224(8) Uani 1 8 0 d .
C24 C -0.04909(16) 0.3472(2) 0.27580(9) 0.0196(8) Uani 1 8 0 d .
C25 C -0.00908(15) 0.4037(2) 0.29791(8) 0.0177(7) Uani 1 8 0 d .
C26 C -0.02823(16) 0.4893(2) 0.29111(9) 0.0190(8) Uani 1 8 0 d .
C27 C 0.00233(16) 0.5533(2) 0.31191(9) 0.0228(8) Uani 1 8 0 d .
C28 C 0.05553(16) 0.5312(2) 0.33755(9) 0.0215(8) Uani 1 8 0 d .
C29 C 0.07690(16) 0.4479(2) 0.34351(9) 0.0191(8) Uani 1 8 0 d .
C30 C 0.04239(15) 0.3785(2) 0.32451(8) 0.0176(7) Uani 1 8 0 d .
C31 C -0.10062(16) 0.3970(2) 0.25250(9) 0.0228(8) Uani 1 8 0 d .
C32 C -0.08274(16) 0.4922(2) 0.25991(9) 0.0233(8) Uani 1 8 0 d .
C33 C 0.19331(16) 0.5314(2) 0.36583(9) 0.0241(8) Uani 1 8 0 d .
C34 C 0.19464(18) 0.5346(3) 0.32792(10) 0.0301(9) Uani 1 8 0 d .
C35 C 0.25688(17) 0.5273(3) 0.39018(11) 0.0330(10) Uani 1 8 0 d .
C36 C 0.14287(17) 0.4382(3) 0.41668(9) 0.0270(9) Uani 1 8 0 d .
C37 C 0.19990(19) 0.4177(3) 0.44512(10) 0.0376(11) Uani 1 8 0 d .
C38 C 0.1092(2) 0.5138(3) 0.42475(11) 0.0404(11) Uani 1 8 0 d .
C41 C 0.25380(16) 0.1819(2) 0.39233(9) 0.0193(8) Uani 1 8 0 d .
C42 C 0.24376(17) 0.2020(2) 0.42422(9) 0.0254(8) Uani 1 8 0 d .
C43 C 0.28792(18) 0.2028(2) 0.45622(10) 0.0294(9) Uani 1 8 0 d .
C44 C 0.34403(18) 0.1817(2) 0.45620(10) 0.0302(9) Uani 1 8 0 d .
C45 C 0.35644(17) 0.1630(2) 0.42407(10) 0.0262(9) Uani 1 8 0 d .
C46 C 0.41711(18) 0.1419(3) 0.42981(11) 0.0337(10) Uani 1 8 0 d .
C47 C 0.43708(18) 0.1207(3) 0.40199(12) 0.0379(11) Uani 1 8 0 d .
C48 C 0.39733(18) 0.1255(3) 0.36824(11) 0.0342(10) Uani 1 8 0 d .
C49 C 0.33745(16) 0.1472(2) 0.36162(10) 0.0241(8) Uani 1 8 0 d .
C50 C 0.31326(16) 0.1639(2) 0.39095(9) 0.0201(8) Uani 1 8 0 d .
C51 C 0.40008(19) 0.1698(3) 0.48604(11) 0.0416(11) Uani 1 8 0 d .
C52 C 0.44885(19) 0.1470(3) 0.46813(12) 0.0446(12) Uani 1 8 0 d .
C53 C 0.25327(18) 0.0742(3) 0.29727(11) 0.0336(10) Uani 1 8 0 d .
C54 C 0.2815(2) -0.0116(3) 0.31046(12) 0.0543(14) Uani 1 8 0 d .
C55 C 0.2328(3) 0.0735(3) 0.25788(12) 0.0650(16) Uani 1 8 0 d .
C56 C 0.2727(2) 0.2663(3) 0.30602(12) 0.0403(11) Uani 1 8 0 d .
C57 C 0.2666(2) 0.2935(3) 0.26813(13) 0.0571(14) Uani 1 8 0 d .
C58 C 0.3107(3) 0.3307(3) 0.33067(13) 0.0539(14) Uani 1 8 0 d .
C61 C 0.11440(15) -0.0157(2) 0.31937(8) 0.0147(7) Uani 1 8 0 d .
C62 C 0.09626(15) 0.0468(2) 0.29385(9) 0.0197(8) Uani 1 8 0 d .
C63 C 0.07494(16) 0.0309(2) 0.25781(9) 0.0222(8) Uani 1 8 0 d .
C64 C 0.07242(15) -0.0522(2) 0.24681(8) 0.0175(7) Uani 1 8 0 d .
C65 C 0.08760(14) -0.1181(2) 0.27195(8) 0.0147(7) Uani 1 8 0 d .
C66 C 0.08058(15) -0.1987(2) 0.25506(9) 0.0184(7) Uani 1 8 0 d .
C67 C 0.09402(17) -0.2703(2) 0.27463(9) 0.0260(9) Uani 1 8 0 d .
C68 C 0.11099(17) -0.2613(2) 0.31117(9) 0.0244(8) Uani 1 8 0 d .
C69 C 0.11736(16) -0.1840(2) 0.32892(9) 0.0186(8) Uani 1 8 0 d .
C70 C 0.10764(15) -0.1050(2) 0.30871(8) 0.0161(7) Uani 1 8 0 d .
C71 C 0.05601(17) -0.0893(2) 0.21056(9) 0.0215(8) Uani 1 8 0 d .
C72 C 0.05584(17) -0.1875(2) 0.21642(9) 0.0213(8) Uani 1 8 0 d .
C73 C 0.21025(16) -0.1797(2) 0.39747(9) 0.0255(8) Uani 1 8 0 d .
C74 C 0.2348(2) -0.2410(3) 0.42802(11) 0.0402(11) Uani 1 8 0 d .
C75 C 0.24855(19) -0.1846(3) 0.37209(11) 0.0413(11) Uani 1 8 0 d .
C76 C 0.08185(17) -0.1416(2) 0.39254(9) 0.0233(8) Uani 1 8 0 d .
C77 C 0.0999(2) -0.1397(3) 0.43235(10) 0.0365(10) Uani 1 8 0 d .
C78 C 0.01866(17) -0.1771(3) 0.37868(10) 0.0331(10) Uani 1 8 0 d .
C81 C 0.8083(2) 0.4678(3) 0.45008(13) 0.0475(12) Uani 1 8 0 d .
C82 C 0.8624(2) 0.4412(3) 0.44816(13) 0.0461(12) Uani 1 8 0 d .
C83 C 0.8950(2) 0.3843(3) 0.47208(12) 0.0447(12) Uani 1 8 0 d .
C84 C 0.8739(2) 0.3532(3) 0.49782(12) 0.0519(13) Uani 1 8 0 d .
C85 C 0.8176(3) 0.3793(4) 0.50027(13) 0.0613(15) Uani 1 8 0 d .
C86 C 0.7856(2) 0.4383(3) 0.47528(13) 0.0513(13) Uani 1 8 0 d .
H2 H 0.16649 0.06471 0.43512 0.0291 Uiso 1 8 0 calc R
H3 H 0.19323 0.05864 0.49629 0.0327 Uiso 1 8 0 calc R
H7 H -0.07069 0.14472 0.50014 0.0375 Uiso 1 8 0 calc R
H8 H -0.09943 0.17806 0.44014 0.0327 Uiso 1 8 0 calc R
H11A H 0.14009 0.12234 0.55231 0.0344 Uiso 1 8 0 calc R
H11B H 0.12615 0.02134 0.54857 0.0344 Uiso 1 8 0 calc R
H12A H 0.03091 0.04515 0.54793 0.0366 Uiso 1 8 0 calc R
H12B H 0.04618 0.14525 0.55455 0.0366 Uiso 1 8 0 calc R
H13 H -0.14379 0.15045 0.37266 0.0437 Uiso 1 8 0 calc R
H14A H -0.06645 0.01296 0.36577 0.0480 Uiso 1 8 0 calc R
H14B H -0.13639 0.00166 0.36068 0.0480 Uiso 1 8 0 calc R
H14C H -0.09339 0.02624 0.39816 0.0480 Uiso 1 8 0 calc R
H15A H -0.16242 0.10049 0.31423 0.0665 Uiso 1 8 0 calc R
H15B H -0.09432 0.11802 0.31569 0.0665 Uiso 1 8 0 calc R
H15C H -0.13735 0.19633 0.3177 0.0665 Uiso 1 8 0 calc R
H16 H -0.09617 0.29587 0.40654 0.0392 Uiso 1 8 0 calc R
H17A H -0.07377 0.34506 0.34196 0.0534 Uiso 1 8 0 calc R
H17B H -0.11041 0.40284 0.36192 0.0534 Uiso 1 8 0 calc R
H17C H -0.13636 0.31226 0.34603 0.0534 Uiso 1 8 0 calc R
H18A H -0.02832 0.4099 0.41575 0.0534 Uiso 1 8 0 calc R
H18B H 0.01316 0.35736 0.39719 0.0534 Uiso 1 8 0 calc R
H18C H 0.00445 0.32466 0.43346 0.0534 Uiso 1 8 0 calc R
H22 H 0.01725 0.17294 0.30901 0.0235 Uiso 1 8 0 calc R
H23 H -0.06362 0.22185 0.26432 0.0269 Uiso 1 8 0 calc R
H27 H -0.01166 0.61068 0.30926 0.0273 Uiso 1 8 0 calc R
H28 H 0.07785 0.5757 0.35143 0.0257 Uiso 1 8 0 calc R
H31A H -0.13815 0.38431 0.25844 0.0274 Uiso 1 8 0 calc R
H31B H -0.10583 0.3829 0.22764 0.0274 Uiso 1 8 0 calc R
H32A H -0.07319 0.5188 0.23959 0.0279 Uiso 1 8 0 calc R
H32B H -0.11524 0.52504 0.26538 0.0279 Uiso 1 8 0 calc R
H33 H 0.17306 0.58385 0.37126 0.0290 Uiso 1 8 0 calc R
H34A H 0.21239 0.48176 0.32212 0.0361 Uiso 1 8 0 calc R
H34B H 0.21844 0.58372 0.32448 0.0361 Uiso 1 8 0 calc R
H34C H 0.15394 0.54032 0.31274 0.0361 Uiso 1 8 0 calc R
H35A H 0.28156 0.57066 0.38311 0.0396 Uiso 1 8 0 calc R
H35B H 0.27366 0.47045 0.38875 0.0396 Uiso 1 8 0 calc R
H35C H 0.25602 0.53837 0.41421 0.0396 Uiso 1 8 0 calc R
H36 H 0.11625 0.3883 0.41708 0.0324 Uiso 1 8 0 calc R
H37A H 0.18975 0.39337 0.46537 0.0452 Uiso 1 8 0 calc R
H37B H 0.22298 0.47031 0.45205 0.0452 Uiso 1 8 0 calc R
H37C H 0.2236 0.37635 0.43621 0.0452 Uiso 1 8 0 calc R
H38A H 0.13152 0.5663 0.42371 0.0485 Uiso 1 8 0 calc R
H38B H 0.10412 0.50733 0.44819 0.0485 Uiso 1 8 0 calc R
H38C H 0.07006 0.5169 0.40764 0.0485 Uiso 1 8 0 calc R
H42 H 0.20426 0.21605 0.4243 0.0305 Uiso 1 8 0 calc R
H43 H 0.27874 0.2177 0.47723 0.0352 Uiso 1 8 0 calc R
H47 H 0.47712 0.10296 0.40522 0.0455 Uiso 1 8 0 calc R
H48 H 0.41227 0.11326 0.34892 0.0410 Uiso 1 8 0 calc R
H51A H 0.39493 0.12296 0.50168 0.0499 Uiso 1 8 0 calc R
H51B H 0.41028 0.22302 0.49983 0.0499 Uiso 1 8 0 calc R
H52A H 0.48005 0.19172 0.47266 0.0535 Uiso 1 8 0 calc R
H52B H 0.46762 0.09148 0.47675 0.0535 Uiso 1 8 0 calc R
H53 H 0.21778 0.08292 0.30624 0.0403 Uiso 1 8 0 calc R
H54A H 0.31843 -0.01865 0.30368 0.0652 Uiso 1 8 0 calc R
H54B H 0.25382 -0.05789 0.30026 0.0652 Uiso 1 8 0 calc R
H54C H 0.29038 -0.01361 0.33593 0.0652 Uiso 1 8 0 calc R
H55A H 0.20704 0.02388 0.24988 0.0780 Uiso 1 8 0 calc R
H55B H 0.26756 0.07006 0.24871 0.0780 Uiso 1 8 0 calc R
H55C H 0.21066 0.12611 0.24952 0.0780 Uiso 1 8 0 calc R
H56 H 0.23226 0.26441 0.30997 0.0484 Uiso 1 8 0 calc R
H57A H 0.30608 0.29557 0.26415 0.0685 Uiso 1 8 0 calc R
H57B H 0.24811 0.35026 0.26396 0.0685 Uiso 1 8 0 calc R
H57C H 0.24164 0.25206 0.25214 0.0685 Uiso 1 8 0 calc R
H58A H 0.29793 0.3887 0.32274 0.0647 Uiso 1 8 0 calc R
H58B H 0.35254 0.32292 0.33108 0.0647 Uiso 1 8 0 calc R
H58C H 0.30644 0.32203 0.35418 0.0647 Uiso 1 8 0 calc R
H62 H 0.09842 0.10472 0.3013 0.0236 Uiso 1 8 0 calc R
H63 H 0.0627 0.07645 0.24164 0.0266 Uiso 1 8 0 calc R
H67 H 0.09208 -0.3251 0.26406 0.0312 Uiso 1 8 0 calc R
H68 H 0.11867 -0.31211 0.32474 0.0293 Uiso 1 8 0 calc R
H71A H 0.08567 -0.07333 0.19812 0.0258 Uiso 1 8 0 calc R
H71B H 0.01624 -0.06915 0.19689 0.0258 Uiso 1 8 0 calc R
H72A H 0.01489 -0.21065 0.20833 0.0255 Uiso 1 8 0 calc R
H72B H 0.08111 -0.21688 0.20378 0.0255 Uiso 1 8 0 calc R
H73 H 0.21214 -0.12002 0.40678 0.0305 Uiso 1 8 0 calc R
H74A H 0.27691 -0.22828 0.43886 0.0483 Uiso 1 8 0 calc R
H74B H 0.23072 -0.30008 0.41945 0.0483 Uiso 1 8 0 calc R
H74C H 0.2124 -0.23386 0.44528 0.0483 Uiso 1 8 0 calc R
H75A H 0.24565 -0.24214 0.36197 0.0495 Uiso 1 8 0 calc R
H75B H 0.29012 -0.17245 0.38458 0.0495 Uiso 1 8 0 calc R
H75C H 0.23443 -0.14248 0.35344 0.0495 Uiso 1 8 0 calc R
H76 H 0.08236 -0.08168 0.38381 0.0280 Uiso 1 8 0 calc R
H77A H 0.09907 -0.19787 0.44131 0.0438 Uiso 1 8 0 calc R
H77B H 0.0721 -0.1035 0.44036 0.0438 Uiso 1 8 0 calc R
H77C H 0.14029 -0.11633 0.44093 0.0438 Uiso 1 8 0 calc R
H78A H -0.00898 -0.1419 0.38725 0.0397 Uiso 1 8 0 calc R
H78B H 0.01755 -0.23614 0.38678 0.0397 Uiso 1 8 0 calc R
H78C H 0.00695 -0.17611 0.35312 0.0397 Uiso 1 8 0 calc R
H81 H 0.78622 0.50763 0.43348 0.0570 Uiso 1 8 0 calc R
H82 H 0.87784 0.46212 0.43009 0.0553 Uiso 1 8 0 calc R
H83 H 0.93307 0.36661 0.4705 0.0536 Uiso 1 8 0 calc R
H84 H 0.89685 0.31374 0.51422 0.0623 Uiso 1 8 0 calc R
H85 H 0.80178 0.35796 0.51812 0.0735 Uiso 1 8 0 calc R
H86 H 0.74749 0.45736 0.47631 0.0616 Uiso 1 8 0 calc R

loop_
_atom_site_aniso_label
_atom_site_aniso_U_11
_atom_site_aniso_U_22
_atom_site_aniso_U_33
_atom_site_aniso_U_12
_atom_site_aniso_U_13
_atom_site_aniso_U_23
As1 0.0184(2) 0.01785(18) 0.01318(17) 0.00046(15) 0.00422(14) 0.00033(14)
As21 0.0192(2) 0.01516(18) 0.01485(17) 0.00203(15) 0.00379(14) 0.00136(14)
As41 0.0171(2) 0.01654(18) 0.01416(17) -0.00027(15) 0.00404(14) -0.00033(14)
As61 0.0192(2) 0.01474(18) 0.01303(17) 0.00071(15) 0.00363(14) -0.00038(14)
P9 0.0297(6) 0.0278(5) 0.0176(5) 0.0005(5) 0.0032(4) 0.0035(4)
P29 0.0199(5) 0.0176(5) 0.0192(5) 0.0014(4) 0.0024(4) 0.0011(4)
P49 0.0261(6) 0.0240(5) 0.0316(6) 0.0042(4) 0.0132(5) 0.0072(4)
P69 0.0302(6) 0.0169(5) 0.0163(5) 0.0009(4) 0.0055(4) 0.0011(4)
O29 0.0239(15) 0.0234(14) 0.0270(14) -0.0009(11) 0.0038(11) -0.0007(11)
O49 0.0317(17) 0.0359(16) 0.0436(17) 0.0066(13) 0.0205(14) 0.0109(13)
O69 0.0470(17) 0.0192(13) 0.0207(13) -0.0004(12) 0.0101(12) 0.0008(11)
C1 0.023(2) 0.0169(18) 0.0141(17) -0.0039(15) 0.0068(14) 0.0012(14)
C2 0.022(2) 0.033(2) 0.0205(19) -0.0004(17) 0.0107(16) -0.0018(16)
C3 0.021(2) 0.040(2) 0.0180(19) 0.0033(18) 0.0004(16) 0.0022(16)
C4 0.026(2) 0.027(2) 0.0142(17) 0.0011(17) 0.0051(16) -0.0008(15)
C5 0.028(2) 0.0150(18) 0.0174(18) -0.0006(16) 0.0090(15) 0.0013(14)
C6 0.030(2) 0.0235(19) 0.0179(18) 0.0043(17) 0.0088(16) 0.0043(15)
C7 0.034(2) 0.043(2) 0.021(2) 0.009(2) 0.0143(18) 0.0034(18)
C8 0.026(2) 0.034(2) 0.0212(19) 0.0110(18) 0.0066(17) 0.0051(16)
C9 0.026(2) 0.0201(18) 0.0184(18) 0.0041(16) 0.0075(16) 0.0022(14)
C10 0.024(2) 0.0168(18) 0.0162(17) 0.0008(15) 0.0049(15) 0.0032(14)
C11 0.029(2) 0.038(2) 0.0185(19) 0.0043(18) 0.0060(17) 0.0056(17)
C12 0.034(2) 0.041(2) 0.0175(19) 0.010(2) 0.0090(17) 0.0041(17)
C13 0.031(2) 0.048(3) 0.031(2) -0.005(2) 0.0098(19) 0.009(2)
C14 0.038(3) 0.043(3) 0.042(3) -0.008(2) 0.016(2) -0.012(2)
C15 0.054(3) 0.076(4) 0.030(3) -0.024(3) 0.002(2) 0.002(2)
C16 0.031(2) 0.035(2) 0.033(2) 0.0074(19) 0.0108(19) 0.0111(19)
C17 0.053(3) 0.044(3) 0.040(3) 0.021(2) 0.020(2) 0.020(2)
C18 0.046(3) 0.034(2) 0.055(3) 0.007(2) 0.016(2) -0.000(2)
C21 0.020(2) 0.0201(18) 0.0162(17) 0.0069(15) 0.0073(15) 0.0037(14)
C22 0.027(2) 0.0168(17) 0.0158(17) 0.0034(16) 0.0067(15) 0.0011(14)
C23 0.024(2) 0.026(2) 0.0159(17) -0.0034(17) 0.0037(15) -0.0041(15)
C24 0.023(2) 0.0236(19) 0.0138(17) 0.0022(16) 0.0074(15) 0.0046(14)
C25 0.0179(19) 0.0213(19) 0.0169(17) 0.0006(15) 0.0097(14) 0.0050(14)
C26 0.019(2) 0.0237(19) 0.0171(17) 0.0022(16) 0.0097(15) 0.0053(14)
C27 0.022(2) 0.0174(18) 0.030(2) 0.0018(16) 0.0084(17) 0.0061(16)
C28 0.022(2) 0.0189(18) 0.0241(19) 0.0011(16) 0.0081(16) 0.0012(15)
C29 0.019(2) 0.0205(18) 0.0171(17) 0.0015(15) 0.0049(15) 0.0028(14)
C30 0.019(2) 0.0188(18) 0.0160(17) 0.0014(15) 0.0073(14) 0.0022(14)
C31 0.023(2) 0.025(2) 0.0187(18) 0.0024(16) 0.0026(15) 0.0043(15)
C32 0.023(2) 0.0235(19) 0.0218(19) 0.0046(16) 0.0037(16) 0.0078(15)
C33 0.023(2) 0.0187(19) 0.028(2) -0.0003(16) 0.0027(16) 0.0022(16)
C34 0.031(2) 0.028(2) 0.033(2) -0.0044(18) 0.0121(18) 0.0038(18)
C35 0.024(2) 0.030(2) 0.041(2) -0.0036(18) 0.0036(19) 0.0012(19)
C36 0.028(2) 0.031(2) 0.022(2) 0.0038(18) 0.0078(17) 0.0029(16)
C37 0.047(3) 0.038(2) 0.021(2) 0.007(2) -0.0012(19) -0.0021(18)
C38 0.053(3) 0.040(3) 0.029(2) 0.007(2) 0.012(2) -0.0021(19)
C41 0.023(2) 0.0127(17) 0.0176(17) 0.0003(15) -0.0015(15) 0.0002(14)
C42 0.027(2) 0.0231(19) 0.0233(19) 0.0034(17) 0.0018(16) -0.0003(16)
C43 0.039(3) 0.025(2) 0.0203(19) 0.0026(19) 0.0027(17) -0.0048(16)
C44 0.034(3) 0.0176(19) 0.030(2) -0.0026(17) -0.0062(18) -0.0030(16)
C45 0.025(2) 0.0174(19) 0.031(2) -0.0036(16) -0.0020(17) 0.0022(16)
C46 0.023(2) 0.029(2) 0.042(3) -0.0016(18) -0.0042(19) 0.0046(19)
C47 0.012(2) 0.041(3) 0.057(3) 0.0041(18) 0.003(2) 0.010(2)
C48 0.026(2) 0.035(2) 0.044(3) 0.0032(19) 0.0128(19) 0.006(2)
C49 0.017(2) 0.0207(19) 0.034(2) 0.0003(16) 0.0067(16) 0.0045(16)
C50 0.018(2) 0.0134(17) 0.0270(19) 0.0001(15) 0.0026(15) 0.0019(14)
C51 0.041(3) 0.034(2) 0.035(2) -0.004(2) -0.014(2) -0.0040(19)
C52 0.031(3) 0.042(3) 0.047(3) -0.001(2) -0.012(2) 0.002(2)
C53 0.028(2) 0.041(2) 0.037(2) -0.0019(19) 0.0170(19) -0.0063(19)
C54 0.076(4) 0.040(3) 0.041(3) -0.021(3) 0.005(3) 0.002(2)
C55 0.094(4) 0.049(3) 0.036(3) 0.003(3) -0.008(3) -0.006(2)
C56 0.036(3) 0.034(2) 0.061(3) 0.011(2) 0.030(2) 0.022(2)
C57 0.055(3) 0.048(3) 0.059(3) 0.000(3) 0.001(3) 0.027(3)
C58 0.085(4) 0.029(3) 0.061(3) 0.012(3) 0.042(3) 0.009(2)
C61 0.0157(19) 0.0153(17) 0.0147(16) 0.0009(14) 0.0069(14) -0.0023(13)
C62 0.019(2) 0.0168(18) 0.0209(18) 0.0015(15) 0.0025(15) -0.0031(14)
C63 0.030(2) 0.0197(19) 0.0151(17) -0.0005(16) 0.0026(15) 0.0049(15)
C64 0.0134(19) 0.0244(19) 0.0149(17) 0.0002(15) 0.0042(14) 0.0001(14)
C65 0.0093(18) 0.0175(17) 0.0186(17) -0.0025(14) 0.0061(14) -0.0024(14)
C66 0.0177(19) 0.0198(18) 0.0194(18) 0.0010(15) 0.0083(15) -0.0034(15)
C67 0.039(2) 0.0162(18) 0.0223(19) 0.0006(17) 0.0085(17) -0.0047(15)
C68 0.031(2) 0.0160(18) 0.0239(19) 0.0028(16) 0.0044(17) 0.0008(15)
C69 0.022(2) 0.0168(18) 0.0166(17) -0.0006(15) 0.0055(15) -0.0001(14)
C70 0.0134(18) 0.0188(18) 0.0175(17) -0.0003(14) 0.0065(14) 0.0001(14)
C71 0.026(2) 0.0235(19) 0.0159(17) -0.0006(16) 0.0065(15) -0.0016(15)
C72 0.023(2) 0.025(2) 0.0160(17) 0.0007(16) 0.0053(15) -0.0044(15)
C73 0.026(2) 0.025(2) 0.0231(19) 0.0044(17) 0.0026(16) 0.0016(16)
C74 0.046(3) 0.032(2) 0.032(2) 0.004(2) -0.008(2) 0.0029(19)
C75 0.028(2) 0.059(3) 0.035(2) 0.004(2) 0.005(2) -0.003(2)
C76 0.036(2) 0.0191(18) 0.0180(18) -0.0030(16) 0.0123(16) 0.0023(14)
C77 0.046(3) 0.047(3) 0.020(2) -0.006(2) 0.0127(19) -0.0042(18)
C78 0.033(2) 0.043(3) 0.024(2) -0.000(2) 0.0085(18) 0.0012(18)
C81 0.054(3) 0.027(2) 0.054(3) -0.001(2) 0.002(3) -0.002(2)
C82 0.043(3) 0.035(3) 0.053(3) 0.000(2) 0.003(2) 0.001(2)
C83 0.039(3) 0.044(3) 0.044(3) 0.006(2) 0.000(2) -0.004(2)
C84 0.067(4) 0.045(3) 0.037(3) 0.013(3) 0.004(3) -0.003(2)
C85 0.089(4) 0.062(3) 0.039(3) -0.019(3) 0.027(3) -0.013(3)
C86 0.049(3) 0.046(3) 0.052(3) 0.007(2) 0.004(3) -0.021(2)

loop_
_atom_type_symbol
_atom_type_description
_atom_type_scat_dispersion_real
_atom_type_scat_dispersion_imag
_atom_type_scat_source
C C 0.0033 0.0016
;
International Tables for Crystallography
(1992, Vol. C, Tables 4.2.6.8 and 6.1.1.4)
;
H H 0.0000 0.0000
;
International Tables for Crystallography
(1992, Vol. C, Table 6.1.1.4)
;
As As 0.0499 2.0058
;
International Tables for Crystallography
(1992, Vol. C, Tables 4.2.6.8 and 6.1.1.4)
;
O O 0.0106 0.0060
;
International Tables for Crystallography
(1992, Vol. C, Tables 4.2.6.8 and 6.1.1.4)
;
P P 0.1023 0.0942
;
International Tables for Crystallography
(1992, Vol. C, Tables 4.2.6.8 and 6.1.1.4)
;

loop_
_geom_angle_atom_site_label_1
_geom_angle_atom_site_label_2
_geom_angle_atom_site_label_3
_geom_angle
_geom_angle_publ_flag
As21 As1 As61 89.61(2) yes
As21 As1 C1 91.44(10) yes
As61 As1 C1 100.10(10) yes
As1 As21 As41 89.13(2) yes
As1 As21 C21 102.54(10) yes
As41 As21 C21 102.18(11) yes
As21 As41 As61 91.14(3) yes
As21 As41 C41 102.97(12) yes
As61 As41 C41 95.17(10) yes
As1 As61 As41 87.34(2) yes
As1 As61 C61 93.31(11) yes
As41 As61 C61 99.20(10) yes
C9 P9 C13 101.85(18) yes
C9 P9 C16 100.12(17) yes
C13 P9 C16 106.03(19) yes
O29 P29 C29 112.40(15) yes
O29 P29 C33 109.17(17) yes
O29 P29 C36 113.39(16) yes
C29 P29 C33 106.45(16) yes
C29 P29 C36 105.29(18) yes
C33 P29 C36 109.86(17) yes
O49 P49 C49 109.08(17) yes
O49 P49 C53 108.77(19) yes
O49 P49 C56 109.6(2) yes
C49 P49 C53 108.98(19) yes
C49 P49 C56 107.67(19) yes
C53 P49 C56 112.70(19) yes
O69 P69 C69 109.75(14) yes
O69 P69 C73 109.37(16) yes
O69 P69 C76 109.04(17) yes
C69 P69 C73 109.02(17) yes
C69 P69 C76 108.24(16) yes
C73 P69 C76 111.41(17) yes
As1 C1 C2 120.6(3) yes
As1 C1 C10 121.4(2) yes
C2 C1 C10 117.9(3) yes
C1 C2 C3 123.9(4) yes
C2 C3 C4 119.1(3) yes
C3 C4 C5 118.3(3) yes
C3 C4 C11 132.7(3) yes
C5 C4 C11 108.9(3) yes
C4 C5 C6 111.8(3) yes
C4 C5 C10 124.4(4) yes
C6 C5 C10 123.8(3) yes
C5 C6 C7 118.9(3) yes
C5 C6 C12 109.0(3) yes
C7 C6 C12 132.1(4) yes
C6 C7 C8 118.3(4) yes
C7 C8 C9 123.4(3) yes
P9 C9 C8 121.6(3) yes
P9 C9 C10 118.6(3) yes
C8 C9 C10 119.3(3) yes
C1 C10 C5 115.9(3) yes
C1 C10 C9 128.0(3) yes
C5 C10 C9 116.1(4) yes
C4 C11 C12 104.9(3) yes
C6 C12 C11 105.1(3) yes
P9 C13 C14 110.7(3) yes
P9 C13 C15 111.6(3) yes
C14 C13 C15 107.6(4) yes
P9 C16 C17 111.6(3) yes
P9 C16 C18 108.8(3) yes
C17 C16 C18 110.4(4) yes
As21 C21 C22 118.8(2) yes
As21 C21 C30 121.4(2) yes
C22 C21 C30 118.2(3) yes
C21 C22 C23 124.3(3) yes
C22 C23 C24 118.8(3) yes
C23 C24 C25 118.6(3) yes
C23 C24 C31 131.4(3) yes
C25 C24 C31 109.9(3) yes
C24 C25 C26 110.7(3) yes
C24 C25 C30 125.0(3) yes
C26 C25 C30 124.2(3) yes
C25 C26 C27 119.5(3) yes
C25 C26 C32 109.6(3) yes
C27 C26 C32 130.9(3) yes
C26 C27 C28 117.7(3) yes
C27 C28 C29 123.6(3) yes
P29 C29 C28 115.7(2) yes
P29 C29 C30 124.4(3) yes
C28 C29 C30 119.6(3) yes
C21 C30 C25 115.0(3) yes
C21 C30 C29 130.1(3) yes
C25 C30 C29 114.9(3) yes
C24 C31 C32 104.4(3) yes
C26 C32 C31 104.4(3) yes
P29 C33 C34 109.3(2) yes
P29 C33 C35 109.4(2) yes
C34 C33 C35 110.3(3) yes
P29 C36 C37 113.7(3) yes
P29 C36 C38 115.0(3) yes
C37 C36 C38 114.0(3) yes
As41 C41 C42 117.0(3) yes
As41 C41 C50 123.5(3) yes
C42 C41 C50 119.3(3) yes
C41 C42 C43 124.5(4) yes
C42 C43 C44 117.8(4) yes
C43 C44 C45 119.4(3) yes
C43 C44 C51 131.0(4) yes
C45 C44 C51 109.6(4) yes
C44 C45 C46 110.4(3) yes
C44 C45 C50 124.5(4) yes
C46 C45 C50 125.1(4) yes
C45 C46 C47 118.8(4) yes
C45 C46 C52 110.0(4) yes
C47 C46 C52 131.2(4) yes
C46 C47 C48 118.8(4) yes
C47 C48 C49 123.8(4) yes
P49 C49 C48 107.9(3) yes
P49 C49 C50 132.8(3) yes
C48 C49 C50 119.0(3) yes
C41 C50 C45 114.3(3) yes
C41 C50 C49 131.4(3) yes
C45 C50 C49 114.3(3) yes
C44 C51 C52 104.6(3) yes
C46 C52 C51 105.2(3) yes
P49 C53 C54 109.6(3) yes
P49 C53 C55 111.7(3) yes
C54 C53 C55 109.6(4) yes
P49 C56 C57 109.7(3) yes
P49 C56 C58 110.0(3) yes
C57 C56 C58 109.5(4) yes
As61 C61 C62 115.4(2) yes
As61 C61 C70 126.0(2) yes
C62 C61 C70 118.3(3) yes
C61 C62 C63 125.0(3) yes
C62 C63 C64 117.9(3) yes
C63 C64 C65 119.0(3) yes
C63 C64 C71 130.6(3) yes
C65 C64 C71 110.4(3) yes
C64 C65 C66 109.7(3) yes
C64 C65 C70 124.9(3) yes
C66 C65 C70 125.4(3) yes
C65 C66 C67 118.9(3) yes
C65 C66 C72 110.3(3) yes
C67 C66 C72 130.7(3) yes
C66 C67 C68 118.0(3) yes
C67 C68 C69 125.1(3) yes
P69 C69 C68 108.7(2) yes
P69 C69 C70 132.6(3) yes
C68 C69 C70 118.5(3) yes
C61 C70 C65 114.6(3) yes
C61 C70 C69 131.5(3) yes
C65 C70 C69 113.8(3) yes
C64 C71 C72 104.3(3) yes
C66 C72 C71 104.7(3) yes
P69 C73 C74 110.0(3) yes
P69 C73 C75 111.2(2) yes
C74 C73 C75 109.7(3) yes
P69 C76 C77 112.0(3) yes
P69 C76 C78 109.1(3) yes
C77 C76 C78 110.2(4) yes
C82 C81 C86 120.4(4) yes
C81 C82 C83 120.6(5) yes
C82 C83 C84 120.9(5) yes
C83 C84 C85 119.7(4) yes
C84 C85 C86 117.7(5) yes
C81 C86 C85 120.7(5) yes
C1 C2 H2 118.043 no
C3 C2 H2 118.026 no
C2 C3 H3 120.453 no
C4 C3 H3 120.458 no
C6 C7 H7 120.862 no
C8 C7 H7 120.855 no
C7 C8 H8 118.317 no
C9 C8 H8 118.307 no
C4 C11 H11A 110.772 no
C4 C11 H11B 110.762 no
C12 C11 H11A 110.748 no
C12 C11 H11B 110.770 no
H11A C11 H11B 108.832 no
C6 C12 H12A 110.720 no
C6 C12 H12B 110.719 no
C11 C12 H12A 110.715 no
C11 C12 H12B 110.723 no
H12A C12 H12B 108.816 no
P9 C13 H13 108.950 no
C14 C13 H13 108.953 no
C15 C13 H13 108.948 no
C13 C14 H14A 109.477 no
C13 C14 H14B 109.471 no
C13 C14 H14C 109.466 no
H14A C14 H14B 109.471 no
H14A C14 H14C 109.473 no
H14B C14 H14C 109.469 no
C13 C15 H15A 109.471 no
C13 C15 H15B 109.453 no
C13 C15 H15C 109.470 no
H15A C15 H15B 109.481 no
H15A C15 H15C 109.486 no
H15B C15 H15C 109.466 no
P9 C16 H16 108.635 no
C17 C16 H16 108.634 no
C18 C16 H16 108.636 no
C16 C17 H17A 109.473 no
C16 C17 H17B 109.493 no
C16 C17 H17C 109.481 no
H17A C17 H17B 109.466 no
H17A C17 H17C 109.442 no
H17B C17 H17C 109.473 no
C16 C18 H18A 109.461 no
C16 C18 H18B 109.482 no
C16 C18 H18C 109.475 no
H18A C18 H18B 109.475 no
H18A C18 H18C 109.461 no
H18B C18 H18C 109.472 no
C21 C22 H22 117.861 no
C23 C22 H22 117.862 no
C22 C23 H23 120.620 no
C24 C23 H23 120.609 no
C26 C27 H27 121.137 no
C28 C27 H27 121.120 no
C27 C28 H28 118.196 no
C29 C28 H28 118.194 no
C24 C31 H31A 110.867 no
C24 C31 H31B 110.867 no
C32 C31 H31A 110.866 no
C32 C31 H31B 110.865 no
H31A C31 H31B 108.911 no
C26 C32 H32A 110.889 no
C26 C32 H32B 110.886 no
C31 C32 H32A 110.878 no
C31 C32 H32B 110.882 no
H32A C32 H32B 108.904 no
P29 C33 H33 109.256 no
C34 C33 H33 109.256 no
C35 C33 H33 109.268 no
C33 C34 H34A 109.494 no
C33 C34 H34B 109.477 no
C33 C34 H34C 109.481 no
H34A C34 H34B 109.459 no
H34A C34 H34C 109.456 no
H34B C34 H34C 109.459 no
C33 C35 H35A 109.453 no
C33 C35 H35B 109.478 no
C33 C35 H35C 109.479 no
H35A C35 H35B 109.446 no
H35A C35 H35C 109.487 no
H35B C35 H35C 109.485 no
P29 C36 H36 104.146 no
C37 C36 H36 104.133 no
C38 C36 H36 104.135 no
C36 C37 H37A 109.472 no
C36 C37 H37B 109.477 no
C36 C37 H37C 109.476 no
H37A C37 H37B 109.460 no
H37A C37 H37C 109.469 no
H37B C37 H37C 109.474 no
C36 C38 H38A 109.494 no
C36 C38 H38B 109.467 no
C36 C38 H38C 109.483 no
H38A C38 H38B 109.452 no
H38A C38 H38C 109.487 no
H38B C38 H38C 109.444 no
C41 C42 H42 117.734 no
C43 C42 H42 117.755 no
C42 C43 H43 121.103 no
C44 C43 H43 121.094 no
C46 C47 H47 120.585 no
C48 C47 H47 120.571 no
C47 C48 H48 118.111 no
C49 C48 H48 118.129 no
C44 C51 H51A 110.834 no
C44 C51 H51B 110.827 no
C52 C51 H51A 110.835 no
C52 C51 H51B 110.833 no
H51A C51 H51B 108.866 no
C46 C52 H52A 110.687 no
C46 C52 H52B 110.683 no
C51 C52 H52A 110.709 no
C51 C52 H52B 110.711 no
H52A C52 H52B 108.799 no
P49 C53 H53 108.612 no
C54 C53 H53 108.626 no
C55 C53 H53 108.605 no
C53 C54 H54A 109.480 no
C53 C54 H54B 109.471 no
C53 C54 H54C 109.465 no
H54A C54 H54B 109.478 no
H54A C54 H54C 109.455 no
H54B C54 H54C 109.479 no
C53 C55 H55A 109.458 no
C53 C55 H55B 109.464 no
C53 C55 H55C 109.454 no
H55A C55 H55B 109.485 no
H55A C55 H55C 109.472 no
H55B C55 H55C 109.495 no
P49 C56 H56 109.202 no
C57 C56 H56 109.202 no
C58 C56 H56 109.200 no
C56 C57 H57A 109.481 no
C56 C57 H57B 109.470 no
C56 C57 H57C 109.476 no
H57A C57 H57B 109.478 no
H57A C57 H57C 109.449 no
H57B C57 H57C 109.474 no
C56 C58 H58A 109.475 no
C56 C58 H58B 109.475 no
C56 C58 H58C 109.473 no
H58A C58 H58B 109.480 no
H58A C58 H58C 109.459 no
H58B C58 H58C 109.466 no
C61 C62 H62 117.499 no
C63 C62 H62 117.459 no
C62 C63 H63 121.082 no
C64 C63 H63 121.057 no
C66 C67 H67 121.025 no
C68 C67 H67 121.018 no
C67 C68 H68 117.439 no
C69 C68 H68 117.423 no
C64 C71 H71A 110.914 no
C64 C71 H71B 110.910 no
C72 C71 H71A 110.891 no
C72 C71 H71B 110.898 no
H71A C71 H71B 108.924 no
C66 C72 H72A 110.800 no
C66 C72 H72B 110.812 no
C71 C72 H72A 110.802 no
C71 C72 H72B 110.819 no
H72A C72 H72B 108.871 no
P69 C73 H73 108.627 no
C74 C73 H73 108.628 no
C75 C73 H73 108.643 no
C73 C74 H74A 109.460 no
C73 C74 H74B 109.455 no
C73 C74 H74C 109.462 no
H74A C74 H74B 109.478 no
H74A C74 H74C 109.484 no
H74B C74 H74C 109.489 no
C73 C75 H75A 109.462 no
C73 C75 H75B 109.479 no
C73 C75 H75C 109.471 no
H75A C75 H75B 109.472 no
H75A C75 H75C 109.467 no
H75B C75 H75C 109.476 no
P69 C76 H76 108.480 no
C77 C76 H76 108.501 no
C78 C76 H76 108.502 no
C76 C77 H77A 109.482 no
C76 C77 H77B 109.461 no
C76 C77 H77C 109.467 no
H77A C77 H77B 109.469 no
H77A C77 H77C 109.471 no
H77B C77 H77C 109.478 no
C76 C78 H78A 109.479 no
C76 C78 H78B 109.480 no
C76 C78 H78C 109.469 no
H78A C78 H78B 109.478 no
H78A C78 H78C 109.455 no
H78B C78 H78C 109.465 no
C82 C81 H81 119.781 no
C86 C81 H81 119.775 no
C81 C82 H82 119.719 no
C83 C82 H82 119.720 no
C82 C83 H83 119.565 no
C84 C83 H83 119.564 no
C83 C84 H84 120.122 no
C85 C84 H84 120.146 no
C84 C85 H85 121.158 no
C86 C85 H85 121.154 no
C81 C86 H86 119.643 no
C85 C86 H86 119.656 no

loop_
_geom_bond_atom_site_label_1
_geom_bond_atom_site_label_2
_geom_bond_distance
_geom_bond_publ_flag
As1 As21 2.4695(6) yes
As1 As61 2.5298(8) yes
As1 C1 1.999(3) yes
As21 As41 2.4571(9) yes
As21 C21 1.983(3) yes
As41 As61 2.4767(6) yes
As41 C41 1.984(3) yes
As61 C61 1.985(3) yes
P9 C9 1.839(4) yes
P9 C13 1.856(4) yes
P9 C16 1.861(4) yes
P29 O29 1.494(3) yes
P29 C29 1.824(3) yes
P29 C33 1.828(4) yes
P29 C36 1.829(4) yes
P49 O49 1.492(3) yes
P49 C49 1.851(4) yes
P49 C53 1.828(4) yes
P49 C56 1.827(4) yes
P69 O69 1.497(3) yes
P69 C69 1.834(4) yes
P69 C73 1.832(4) yes
P69 C76 1.815(4) yes
C1 C2 1.380(5) yes
C1 C10 1.440(6) yes
C2 C3 1.419(5) yes
C3 C4 1.348(6) yes
C4 C5 1.408(5) yes
C4 C11 1.516(5) yes
C5 C6 1.411(6) yes
C5 C10 1.414(5) yes
C6 C7 1.367(5) yes
C6 C12 1.509(5) yes
C7 C8 1.421(5) yes
C8 C9 1.380(6) yes
C9 C10 1.420(5) yes
C11 C12 1.548(6) yes
C13 C14 1.526(6) yes
C13 C15 1.523(6) yes
C16 C17 1.534(5) yes
C16 C18 1.503(6) yes
C21 C22 1.387(4) yes
C21 C30 1.455(5) yes
C22 C23 1.411(4) yes
C23 C24 1.362(5) yes
C24 C25 1.405(4) yes
C24 C31 1.517(5) yes
C25 C26 1.413(5) yes
C25 C30 1.422(4) yes
C26 C27 1.369(5) yes
C26 C32 1.515(4) yes
C27 C28 1.417(5) yes
C28 C29 1.391(5) yes
C29 C30 1.436(5) yes
C31 C32 1.552(5) yes
C33 C34 1.523(6) yes
C33 C35 1.535(5) yes
C36 C37 1.526(5) yes
C36 C38 1.503(6) yes
C41 C42 1.392(6) yes
C41 C50 1.434(5) yes
C42 C43 1.402(5) yes
C43 C44 1.353(6) yes
C44 C45 1.421(6) yes
C44 C51 1.518(5) yes
C45 C46 1.411(6) yes
C45 C50 1.424(5) yes
C46 C47 1.359(7) yes
C46 C52 1.505(6) yes
C47 C48 1.410(6) yes
C48 C49 1.392(6) yes
C49 C50 1.458(6) yes
C51 C52 1.545(7) yes
C53 C54 1.523(6) yes
C53 C55 1.511(6) yes
C56 C57 1.539(7) yes
C56 C58 1.512(6) yes
C61 C62 1.390(5) yes
C61 C70 1.454(5) yes
C62 C63 1.408(5) yes
C63 C64 1.367(5) yes
C64 C65 1.413(5) yes
C64 C71 1.506(5) yes
C65 C66 1.416(5) yes
C65 C70 1.426(4) yes
C66 C67 1.352(5) yes
C66 C72 1.499(5) yes
C67 C68 1.408(5) yes
C68 C69 1.388(5) yes
C69 C70 1.457(5) yes
C71 C72 1.552(5) yes
C73 C74 1.532(5) yes
C73 C75 1.528(6) yes
C76 C77 1.527(5) yes
C76 C78 1.531(5) yes
C81 C82 1.353(8) yes
C81 C86 1.342(8) yes
C82 C83 1.371(6) yes
C83 C84 1.348(8) yes
C84 C85 1.405(9) yes
C85 C86 1.412(7) yes
C2 H2 0.950 no
C3 H3 0.950 no
C7 H7 0.950 no
C8 H8 0.950 no
C11 H11A 0.990 no
C11 H11B 0.990 no
C12 H12A 0.990 no
C12 H12B 0.990 no
C13 H13 1.000 no
C14 H14A 0.980 no
C14 H14B 0.980 no
C14 H14C 0.980 no
C15 H15A 0.980 no
C15 H15B 0.980 no
C15 H15C 0.980 no
C16 H16 1.000 no
C17 H17A 0.980 no
C17 H17B 0.980 no
C17 H17C 0.980 no
C18 H18A 0.980 no
C18 H18B 0.980 no
C18 H18C 0.980 no
C22 H22 0.950 no
C23 H23 0.950 no
C27 H27 0.950 no
C28 H28 0.950 no
C31 H31A 0.990 no
C31 H31B 0.990 no
C32 H32A 0.990 no
C32 H32B 0.990 no
C33 H33 1.000 no
C34 H34A 0.980 no
C34 H34B 0.980 no
C34 H34C 0.980 no
C35 H35A 0.980 no
C35 H35B 0.980 no
C35 H35C 0.980 no
C36 H36 1.000 no
C37 H37A 0.980 no
C37 H37B 0.980 no
C37 H37C 0.980 no
C38 H38A 0.980 no
C38 H38B 0.980 no
C38 H38C 0.980 no
C42 H42 0.950 no
C43 H43 0.950 no
C47 H47 0.950 no
C48 H48 0.950 no
C51 H51A 0.990 no
C51 H51B 0.990 no
C52 H52A 0.990 no
C52 H52B 0.990 no
C53 H53 1.000 no
C54 H54A 0.980 no
C54 H54B 0.980 no
C54 H54C 0.980 no
C55 H55A 0.980 no
C55 H55B 0.980 no
C55 H55C 0.980 no
C56 H56 1.000 no
C57 H57A 0.980 no
C57 H57B 0.980 no
C57 H57C 0.980 no
C58 H58A 0.980 no
C58 H58B 0.980 no
C58 H58C 0.980 no
C62 H62 0.950 no
C63 H63 0.950 no
C67 H67 0.950 no
C68 H68 0.950 no
C71 H71A 0.990 no
C71 H71B 0.990 no
C72 H72A 0.990 no
C72 H72B 0.990 no
C73 H73 1.000 no
C74 H74A 0.980 no
C74 H74B 0.980 no
C74 H74C 0.980 no
C75 H75A 0.980 no
C75 H75B 0.980 no
C75 H75C 0.980 no
C76 H76 1.000 no
C77 H77A 0.980 no
C77 H77B 0.980 no
C77 H77C 0.980 no
C78 H78A 0.980 no
C78 H78B 0.980 no
C78 H78C 0.980 no
C81 H81 0.950 no
C82 H82 0.950 no
C83 H83 0.950 no
C84 H84 0.950 no
C85 H85 0.950 no
C86 H86 0.950 no

loop_
_geom_contact_atom_site_label_1
_geom_contact_atom_site_label_2
_geom_contact_distance
_geom_contact_publ_flag
_geom_contact_site_symmetry_2
As1 P9 2.9569(13) no .
As1 C9 3.417(4) no .
As1 C22 3.421(3) no .
As21 P29 3.3127(11) no .
As21 O29 2.719(3) no .
As21 C29 3.485(3) no .
As21 C36 3.590(4) no .
As21 C42 3.398(3) no .
As41 O29 2.967(2) no .
As41 C49 3.546(4) no .
As41 C53 3.421(5) no .
As41 C56 3.466(5) no .
As41 C62 3.259(3) no .
As61 C2 3.411(4) no .
As61 C73 3.572(4) no .
As61 C76 3.444(4) no .
P9 C1 3.238(3) no .
P29 C21 3.443(3) no .
O29 C21 3.224(4) no .
O29 C30 3.246(4) no .
O29 C34 3.174(5) no .
O29 C35 3.166(4) no .
O29 C37 3.246(5) no .
O29 C41 3.248(4) no .
O29 C42 3.425(4) no .
O49 C48 2.772(5) no .
O49 C54 3.244(6) no .
O49 C55 3.131(6) no .
O49 C57 3.020(6) no .
O49 C58 3.368(6) no .
O69 C68 2.800(4) no .
O69 C74 2.924(5) no .
O69 C75 3.564(5) no .
O69 C77 3.337(5) no .
O69 C78 3.042(5) no .
C1 C4 2.846(5) no .
C2 C5 2.708(6) no .
C2 C42 3.484(6) no .
C2 C77 3.493(6) no .
C3 C6 3.585(6) no .
C3 C10 2.848(5) no .
C5 C8 2.722(5) no .
C6 C9 2.828(5) no .
C7 C10 2.857(6) no .
C8 C13 3.360(5) no .
C8 C14 3.558(5) no .
C8 C16 3.192(6) no .
C9 C14 3.078(5) no .
C9 C18 3.265(6) no .
C13 C17 3.390(6) no .
C15 C17 3.492(7) no .
C21 C24 2.848(4) no .
C22 C25 2.714(5) no .
C23 C26 3.588(5) no .
C23 C30 2.872(5) no .
C24 C27 3.597(5) no .
C25 C28 2.726(5) no .
C26 C29 2.825(4) no .
C27 C30 2.887(5) no .
C28 C33 3.103(5) no .
C28 C34 3.379(6) no .
C28 C36 3.561(5) no .
C28 C38 3.367(5) no .
C29 C34 3.278(6) no .
C29 C38 3.284(6) no .
C33 C37 3.595(6) no .
C33 C38 3.468(7) no .
C35 C36 3.424(6) no .
C35 C37 3.337(6) no .
C41 C44 2.822(5) no .
C42 C45 2.705(6) no .
C43 C46 3.591(6) no .
C43 C50 2.891(6) no .
C44 C47 3.595(7) no .
C45 C48 2.720(6) no .
C46 C49 2.841(5) no .
C47 C50 2.884(6) no .
C49 C54 3.250(6) no .
C49 C58 3.116(6) no .
C50 C58 3.536(6) no .
C55 C56 3.556(6) no .
C55 C57 3.526(7) no .
C61 C64 2.846(4) no .
C62 C65 2.711(5) no .
C63 C66 3.593(5) no .
C63 C70 2.891(5) no .
C64 C67 3.577(5) no .
C65 C68 2.698(5) no .
C66 C69 2.842(5) no .
C67 C70 2.896(5) no .
C69 C75 3.073(5) no .
C69 C78 3.437(6) no .
C73 C77 3.311(6) no .
C74 C77 3.574(7) no .
C81 C84 2.751(6) no .
C82 C85 2.749(8) no .
C83 C86 2.731(8) no .
O49 C32 3.436(5) no 5_545
O49 C67 3.578(5) no 6_555
O49 C72 3.362(5) no 6_555
O69 C28 3.321(4) no 1_545
O69 C33 3.292(5) no 1_545
O69 C38 3.463(5) no 1_545
C14 C35 3.581(7) no 5_445
C23 C23 3.334(6) no 2_555
C24 C24 3.482(6) no 2_555
C28 O69 3.321(4) no 1_565
C32 O49 3.436(5) no 5_455
C33 O69 3.292(5) no 1_565
C35 C14 3.581(7) no 5_555
C38 O69 3.463(5) no 1_565
C38 C85 3.440(6) no 3_666
C44 C81 3.437(6) no 5_445
C45 C81 3.507(6) no 5_445
C45 C82 3.590(6) no 5_445
C46 C82 3.541(6) no 5_445
C63 C63 3.384(5) no 2_555
C64 C64 3.465(5) no 2_555
C67 O49 3.578(5) no 6_545
C72 O49 3.362(5) no 6_545
C73 C81 3.508(6) no 5_445
C74 C85 3.536(6) no 5_445
C74 C86 3.403(6) no 5_445
C81 C44 3.437(6) no 5_555
C81 C45 3.507(6) no 5_555
C81 C73 3.508(6) no 5_555
C82 C45 3.590(6) no 5_555
C82 C46 3.541(6) no 5_555
C85 C38 3.440(6) no 3_666
C85 C74 3.536(6) no 5_555
C86 C74 3.403(6) no 5_555
As1 H2 2.9803 no .
As1 H14A 3.1534 no .
As1 H22 2.8131 no .
As1 H62 3.2858 no .
As1 H76 2.7991 no .
As21 H18B 3.1791 no .
As21 H22 2.9466 no .
As21 H36 2.9181 no .
As21 H42 2.6867 no .
As21 H62 3.4936 no .
As41 H42 2.8908 no .
As41 H53 2.5849 no .
As41 H56 2.6930 no .
As41 H62 2.6096 no .
As61 H2 2.7232 no .
As61 H53 3.2832 no .
As61 H62 2.8522 no .
As61 H73 2.9074 no .
As61 H75C 3.3706 no .
As61 H76 2.6139 no .
P9 H8 2.8950 no .
P9 H14A 2.8991 no .
P9 H14C 2.9533 no .
P9 H15B 2.9170 no .
P9 H15C 2.9678 no .
P9 H17A 2.9232 no .
P9 H17C 2.9893 no .
P9 H18B 2.8834 no .
P9 H18C 2.8564 no .
P29 H28 2.7604 no .
P29 H34A 2.8513 no .
P29 H34C 2.8973 no .
P29 H35B 2.7876 no .
P29 H35C 2.9929 no .
P29 H37B 3.1878 no .
P29 H37C 2.7892 no .
P29 H38A 3.0041 no .
P29 H38C 2.9443 no .
P49 H48 2.5853 no .
P49 H54A 2.8495 no .
P49 H54C 2.9119 no .
P49 H55B 2.8755 no .
P49 H55C 2.9524 no .
P49 H57A 2.8992 no .
P49 H57C 2.8922 no .
P49 H58A 3.5997 no .
P49 H58B 2.7721 no .
P49 H58C 2.9972 no .
P69 H68 2.5774 no .
P69 H74B 2.8766 no .
P69 H74C 2.9181 no .
P69 H75A 2.9045 no .
P69 H75C 2.9381 no .
P69 H77A 2.9328 no .
P69 H77C 2.9141 no .
P69 H78B 2.8782 no .
P69 H78C 2.8570 no .
O29 H33 3.5445 no .
O29 H34A 2.7892 no .
O29 H34C 3.4795 no .
O29 H35B 2.7139 no .
O29 H35C 3.5834 no .
O29 H36 2.9579 no .
O29 H37C 2.7506 no .
O29 H42 3.1851 no .
O29 H56 3.1180 no .
O29 H58A 3.5816 no .
O29 H58C 3.0914 no .
O49 H48 2.2168 no .
O49 H53 3.5288 no .
O49 H54A 2.8702 no .
O49 H54C 3.5957 no .
O49 H55B 2.7372 no .
O49 H55C 3.4272 no .
O49 H56 3.5268 no .
O49 H57A 2.6715 no .
O49 H57C 3.1700 no .
O49 H58B 2.9824 no .
O69 H68 2.2484 no .
O69 H73 3.4777 no .
O69 H74B 2.5833 no .
O69 H74C 3.0068 no .
O69 H75A 3.3186 no .
O69 H76 3.5180 no .
O69 H77A 3.0305 no .
O69 H78B 2.6845 no .
O69 H78C 3.2294 no .
C1 H3 3.3151 no .
C1 H42 3.4529 no .
C1 H76 3.2913 no .
C1 H77B 3.2110 no .
C2 H42 2.9702 no .
C2 H76 3.5002 no .
C2 H77B 3.1702 no .
C2 H77C 3.0235 no .
C3 H11A 2.9539 no .
C3 H11B 2.9360 no .
C3 H77B 3.4888 no .
C3 H77C 3.3540 no .
C4 H2 3.2279 no .
C4 H12A 3.0689 no .
C4 H12B 3.1218 no .
C5 H3 3.2365 no .
C5 H7 3.2610 no .
C5 H11A 3.0224 no .
C5 H11B 3.0605 no .
C5 H12A 3.0174 no .
C5 H12B 3.0618 no .
C6 H8 3.2407 no .
C6 H11A 3.0667 no .
C6 H11B 3.1191 no .
C7 H12A 2.9656 no .
C7 H12B 2.9217 no .
C8 H13 3.1834 no .
C8 H14C 2.8901 no .
C8 H16 2.7520 no .
C8 H18C 3.1675 no .
C9 H7 3.3141 no .
C9 H13 3.1083 no .
C9 H14A 3.2687 no .
C9 H14C 2.6319 no .
C9 H16 2.8553 no .
C9 H18C 2.7948 no .
C10 H2 3.2723 no .
C10 H8 3.2679 no .
C10 H14C 3.3972 no .
C10 H18C 3.3148 no .
C10 H77B 3.5761 no .
C11 H3 2.8737 no .
C12 H7 2.8828 no .
C13 H8 3.0789 no .
C13 H16 3.0844 no .
C13 H17C 2.9780 no .
C14 H8 3.4958 no .
C14 H15A 2.6032 no .
C14 H15B 2.6761 no .
C14 H15C 3.3150 no .
C14 H78A 3.4353 no .
C15 H14A 2.6834 no .
C15 H14B 2.5988 no .
C15 H14C 3.3139 no .
C15 H17A 3.4936 no .
C15 H17C 2.9026 no .
C15 H23 3.4269 no .
C16 H8 2.9498 no .
C16 H13 2.9116 no .
C16 H15C 3.3733 no .
C17 H13 3.3058 no .
C17 H15C 2.7985 no .
C17 H18A 2.6712 no .
C17 H18B 2.6905 no .
C17 H18C 3.3425 no .
C18 H17A 2.7276 no .
C18 H17B 2.6509 no .
C18 H17C 3.3350 no .
C18 H36 3.0641 no .
C18 H38C 3.2755 no .
C21 H17A 3.2219 no .
C21 H18B 3.2692 no .
C21 H23 3.3190 no .
C21 H62 3.3531 no .
C22 H15B 3.1490 no .
C22 H17A 3.2503 no .
C22 H62 2.9102 no .
C23 H15B 3.1417 no .
C23 H15C 3.2658 no .
C23 H17A 3.1207 no .
C23 H31A 2.9565 no .
C23 H31B 2.9258 no .
C24 H17A 2.8545 no .
C24 H22 3.2309 no .
C24 H32A 3.0245 no .
C24 H32B 3.1518 no .
C25 H17A 2.7728 no .
C25 H23 3.2479 no .
C25 H27 3.2699 no .
C25 H31A 3.0068 no .
C25 H31B 3.0932 no .
C25 H32A 2.9945 no .
C25 H32B 3.1074 no .
C26 H17A 3.3951 no .
C26 H28 3.2341 no .
C26 H31A 3.0224 no .
C26 H31B 3.1499 no .
C27 H32A 2.9854 no .
C27 H32B 2.8926 no .
C27 H34C 3.5406 no .
C28 H33 2.8260 no .
C28 H34C 2.7485 no .
C28 H38A 3.4486 no .
C28 H38C 2.7316 no .
C29 H18B 3.2524 no .
C29 H27 3.3256 no .
C29 H33 3.0685 no .
C29 H34A 3.5408 no .
C29 H34C 2.8397 no .
C29 H36 2.9724 no .
C29 H38C 2.8223 no .
C30 H17A 3.0296 no .
C30 H18B 3.1758 no .
C30 H22 3.2936 no .
C30 H28 3.2934 no .
C31 H17A 3.5433 no .
C31 H23 2.8702 no .
C32 H27 2.8729 no .
C33 H28 2.6896 no .
C33 H37B 3.4508 no .
C33 H38A 3.0931 no .
C34 H28 3.1883 no .
C34 H35A 2.6108 no .
C34 H35B 2.7971 no .
C34 H35C 3.3438 no .
C34 H58A 3.3685 no .
C35 H34A 2.7203 no .
C35 H34B 2.6742 no .
C35 H34C 3.3555 no .
C35 H37B 2.9330 no .
C35 H37C 3.2157 no .
C35 H38A 3.5945 no .
C36 H18B 3.1757 no .
C36 H28 3.3937 no .
C36 H33 3.1107 no .
C36 H35B 3.5681 no .
C36 H35C 3.0988 no .
C37 H35B 3.2956 no .
C37 H35C 2.7739 no .
C37 H38A 2.8143 no .
C37 H38B 2.6722 no .
C37 H38C 3.3667 no .
C37 H42 3.2683 no .
C38 H18A 3.5298 no .
C38 H18B 3.2950 no .
C38 H28 2.9743 no .
C38 H33 3.1223 no .
C38 H35C 3.5916 no .
C38 H37A 2.8319 no .
C38 H37B 2.6670 no .
C38 H37C 3.3602 no .
C41 H2 3.5168 no .
C41 H43 3.3221 no .
C41 H56 3.4351 no .
C41 H58C 3.1088 no .
C42 H2 2.9135 no .
C42 H37C 2.8292 no .
C43 H2 3.4782 no .
C43 H37C 3.0969 no .
C43 H51A 2.9308 no .
C43 H51B 2.9241 no .
C44 H42 3.2060 no .
C44 H52A 3.0672 no .
C44 H52B 3.1131 no .
C45 H43 3.2656 no .
C45 H47 3.2527 no .
C45 H51A 3.0412 no .
C45 H51B 3.0813 no .
C45 H52A 3.0338 no .
C45 H52B 3.0652 no .
C46 H48 3.2297 no .
C46 H51A 3.0670 no .
C46 H51B 3.1121 no .
C47 H52A 2.9365 no .
C47 H52B 2.9049 no .
C48 H54A 3.5331 no .
C48 H54C 3.2946 no .
C48 H58B 3.4571 no .
C49 H47 3.3190 no .
C49 H53 3.2081 no .
C49 H54A 3.4196 no .
C49 H54C 2.8203 no .
C49 H56 3.2924 no .
C49 H58B 3.0642 no .
C49 H58C 2.8213 no .
C50 H42 3.2873 no .
C50 H48 3.3086 no .
C50 H54C 3.4859 no .
C50 H58C 2.8561 no .
C51 H43 2.8596 no .
C52 H47 2.8517 no .
C53 H56 3.0780 no .
C53 H57C 3.2824 no .
C54 H48 3.5931 no .
C54 H55A 2.6171 no .
C54 H55B 2.7136 no .
C54 H55C 3.3254 no .
C54 H75C 3.0625 no .
C55 H54A 2.7186 no .
C55 H54B 2.6187 no .
C55 H54C 3.3229 no .
C55 H57C 2.8123 no .
C56 H53 3.1415 no .
C56 H55C 3.1899 no .
C57 H55B 3.5790 no .
C57 H55C 2.9271 no .
C57 H58A 2.5716 no .
C57 H58B 2.7860 no .
C57 H58C 3.3293 no .
C58 H34A 3.2472 no .
C58 H35B 3.4656 no .
C58 H57A 2.6830 no .
C58 H57B 2.6765 no .
C58 H57C 3.3366 no .
C61 H53 3.0320 no .
C61 H63 3.3286 no .
C61 H75C 3.3956 no .
C61 H76 3.0501 no .
C62 H22 2.8781 no .
C62 H53 2.8024 no .
C62 H55A 3.5257 no .
C63 H22 3.5283 no .
C63 H53 3.4595 no .
C63 H55A 3.1919 no .
C63 H71A 2.9531 no .
C63 H71B 2.8963 no .
C64 H55A 3.3344 no .
C64 H62 3.2221 no .
C64 H72A 3.0252 no .
C64 H72B 3.1313 no .
C65 H63 3.2646 no .
C65 H67 3.2548 no .
C65 H71A 3.0163 no .
C65 H71B 3.0936 no .
C65 H72A 3.0057 no .
C65 H72B 3.0947 no .
C66 H68 3.2088 no .
C66 H71A 3.0272 no .
C66 H71B 3.1325 no .
C67 H72A 2.9289 no .
C67 H72B 2.8826 no .
C68 H75A 3.2512 no .
C68 H75C 3.4526 no .
C68 H78C 3.5700 no .
C69 H67 3.3265 no .
C69 H73 3.4272 no .
C69 H75A 3.0605 no .
C69 H75C 2.7170 no .
C69 H76 3.0027 no .
C69 H78C 2.9982 no .
C70 H62 3.2927 no .
C70 H68 3.2957 no .
C70 H75C 3.0628 no .
C70 H76 3.2318 no .
C70 H78C 3.4967 no .
C71 H63 2.8580 no .
C72 H67 2.8401 no .
C73 H76 3.2675 no .
C73 H77A 3.5235 no .
C73 H77C 2.8695 no .
C74 H75A 2.7172 no .
C74 H75B 2.6587 no .
C74 H75C 3.3488 no .
C74 H77A 3.4250 no .
C74 H77C 3.0937 no .
C75 H54B 3.5143 no .
C75 H54C 3.3112 no .
C75 H74A 2.6505 no .
C75 H74B 2.7272 no .
C75 H74C 3.3472 no .
C76 H73 2.9584 no .
C76 H74C 3.5017 no .
C77 H2 3.5408 no .
C77 H73 3.0814 no .
C77 H74C 2.9311 no .
C77 H78A 2.6802 no .
C77 H78B 2.7110 no .
C77 H78C 3.3522 no .
C78 H14A 3.5329 no .
C78 H77A 2.6983 no .
C78 H77B 2.6905 no .
C78 H77C 3.3530 no .
C81 H83 3.2184 no .
C81 H85 3.2513 no .
C82 H84 3.2234 no .
C82 H86 3.1948 no .
C83 H81 3.2224 no .
C83 H85 3.2426 no .
C84 H82 3.2175 no .
C84 H86 3.2721 no .
C85 H81 3.2530 no .
C85 H83 3.2412 no .
C86 H82 3.1936 no .
C86 H84 3.2760 no .
H2 H3 2.3479 no .
H2 H42 2.6023 no .
H2 H73 3.3796 no .
H2 H76 3.3260 no .
H2 H77B 3.4754 no .
H2 H77C 2.9178 no .
H3 H11A 3.0117 no .
H3 H11B 2.9939 no .
H3 H43 3.4053 no .
H3 H77C 3.5178 no .
H7 H8 2.3588 no .
H7 H12A 3.0313 no .
H7 H12B 2.9816 no .
H8 H13 2.6391 no .
H8 H14C 2.9304 no .
H8 H16 2.2914 no .
H8 H18C 3.4023 no .
H11A H12A 2.7842 no .
H11A H12B 2.2502 no .
H11B H12A 2.2502 no .
H11B H12B 2.7475 no .
H13 H14A 2.8700 no .
H13 H14B 2.3900 no .
H13 H14C 2.3511 no .
H13 H15A 2.3818 no .
H13 H15B 2.8669 no .
H13 H15C 2.3516 no .
H13 H16 2.7200 no .
H13 H17C 2.7672 no .
H14A H15A 2.9286 no .
H14A H15B 2.5284 no .
H14A H15C 3.5885 no .
H14A H78A 2.7855 no .
H14A H78C 3.5228 no .
H14B H15A 2.3594 no .
H14B H15B 2.9114 no .
H14B H15C 3.4896 no .
H14C H15A 3.4889 no .
H14C H15B 3.5845 no .
H14C H78A 3.3859 no .
H15A H17C 3.5366 no .
H15B H17C 3.5081 no .
H15B H22 2.8274 no .
H15B H23 2.8576 no .
H15C H17A 2.7842 no .
H15C H17C 2.1324 no .
H15C H23 3.1147 no .
H16 H17A 2.8730 no .
H16 H17B 2.3974 no .
H16 H17C 2.3498 no .
H16 H18A 2.3460 no .
H16 H18B 2.8499 no .
H16 H18C 2.3426 no .
H17A H18A 3.0154 no .
H17A H18B 2.5576 no .
H17A H31A 3.3120 no .
H17B H18A 2.4544 no .
H17B H18B 2.9285 no .
H17B H18C 3.5501 no .
H17C H18A 3.5430 no .
H17C H18B 3.5952 no .
H18A H36 3.3819 no .
H18A H38B 3.3700 no .
H18A H38C 2.9329 no .
H18B H36 2.3686 no .
H18B H38B 3.4290 no .
H18B H38C 2.8023 no .
H18C H36 3.0319 no .
H22 H23 2.3387 no .
H22 H62 2.2704 no .
H22 H63 3.4947 no .
H23 H31A 3.0513 no .
H23 H31B 2.9413 no .
H27 H28 2.3573 no .
H27 H32A 3.1055 no .
H27 H32B 2.8931 no .
H28 H33 2.1492 no .
H28 H34C 2.7156 no .
H28 H38A 2.8124 no .
H28 H38C 2.4770 no .
H31A H32A 2.8147 no .
H31A H32B 2.2625 no .
H31B H32A 2.2626 no .
H31B H32B 2.7267 no .
H33 H34A 2.8697 no .
H33 H34B 2.3890 no .
H33 H34C 2.3532 no .
H33 H35A 2.4563 no .
H33 H35B 2.8720 no .
H33 H35C 2.3154 no .
H33 H37B 3.5804 no .
H33 H38A 2.5544 no .
H33 H38C 3.3070 no .
H34A H35A 2.8787 no .
H34A H35B 2.6536 no .
H34A H56 3.4807 no .
H34A H57B 3.3736 no .
H34A H58A 2.4671 no .
H34A H58C 3.3381 no .
H34B H35A 2.4040 no .
H34B H35B 3.0892 no .
H34B H35C 3.5145 no .
H34B H58A 3.5803 no .
H34C H35A 3.5166 no .
H35B H37B 3.0728 no .
H35B H37C 2.8892 no .
H35B H58A 3.1179 no .
H35B H58C 2.9081 no .
H35C H37B 2.1574 no .
H35C H37C 2.8506 no .
H35C H38A 3.0683 no .
H36 H37A 2.1992 no .
H36 H37B 2.8080 no .
H36 H37C 2.4192 no .
H36 H38A 2.8079 no .
H36 H38B 2.2973 no .
H36 H38C 2.2632 no .
H36 H42 3.3517 no .
H37A H38A 3.2660 no .
H37A H38B 2.6245 no .
H37A H42 3.2847 no .
H37A H43 3.3975 no .
H37B H38A 2.6000 no .
H37B H38B 2.8001 no .
H37B H38C 3.5968 no .
H37C H38B 3.5998 no .
H37C H42 2.5667 no .
H37C H43 3.0528 no .
H42 H43 2.3356 no .
H43 H51A 3.0086 no .
H43 H51B 2.9559 no .
H47 H48 2.3417 no .
H47 H52A 3.0116 no .
H47 H52B 2.9292 no .
H48 H54A 3.1822 no .
H48 H54C 3.3911 no .
H48 H58B 3.5556 no .
H51A H52A 2.7806 no .
H51A H52B 2.2485 no .
H51B H52A 2.2482 no .
H51B H52B 2.7487 no .
H53 H54A 2.8633 no .
H53 H54B 2.3919 no .
H53 H54C 2.3335 no .
H53 H55A 2.3790 no .
H53 H55B 2.8540 no .
H53 H55C 2.3233 no .
H53 H56 2.8556 no .
H53 H57C 3.5535 no .
H53 H62 2.7630 no .
H54A H55A 2.9550 no .
H54A H55B 2.5889 no .
H54B H55A 2.3775 no .
H54B H55B 2.9496 no .
H54B H55C 3.5008 no .
H54B H75C 2.6438 no .
H54C H55A 3.4960 no .
H54C H75B 3.1525 no .
H54C H75C 2.6003 no .
H55A H63 3.3988 no .
H55A H71A 3.3727 no .
H55B H57C 2.9194 no .
H55C H56 3.1735 no .
H55C H57A 3.4071 no .
H55C H57C 2.0900 no .
H55C H63 3.4727 no .
H56 H57A 2.8821 no .
H56 H57B 2.3844 no .
H56 H57C 2.3856 no .
H56 H58A 2.4405 no .
H56 H58B 2.8527 no .
H56 H58C 2.2879 no .
H57A H58A 2.8050 no .
H57A H58B 2.6245 no .
H57B H58A 2.3885 no .
H57B H58B 3.1131 no .
H57B H58C 3.5064 no .
H57C H58A 3.4892 no .
H62 H63 2.3364 no .
H63 H71A 3.0497 no .
H63 H71B 2.9106 no .
H67 H68 2.3360 no .
H67 H72A 3.0293 no .
H67 H72B 2.8933 no .
H68 H75A 3.1255 no .
H71A H72A 2.8077 no .
H71A H72B 2.2604 no .
H71B H72A 2.2601 no .
H71B H72B 2.7340 no .
H73 H74A 2.3916 no .
H73 H74B 2.8709 no .
H73 H74C 2.3496 no .
H73 H75A 2.8688 no .
H73 H75B 2.3819 no .
H73 H75C 2.3537 no .
H73 H76 2.9767 no .
H73 H77A 3.5189 no .
H73 H77C 2.4392 no .
H74A H75A 2.9585 no .
H74A H75B 2.4329 no .
H74A H75C 3.5394 no .
H74B H75A 2.5781 no .
H74B H75B 2.9856 no .
H74C H75B 3.5394 no .
H74C H77A 2.6695 no .
H74C H77C 2.4664 no .
H76 H77A 2.8668 no .
H76 H77B 2.3593 no .
H76 H77C 2.3689 no .
H76 H78A 2.3718 no .
H76 H78B 2.8699 no .
H76 H78C 2.3640 no .
H77A H78A 2.9628 no .
H77A H78B 2.5349 no .
H77A H78C 3.5968 no .
H77B H78A 2.4935 no .
H77B H78B 2.9973 no .
H77B H78C 3.5761 no .
H77C H78A 3.5749 no .
H81 H82 2.2959 no .
H81 H86 2.2838 no .
H82 H83 2.3112 no .
H83 H84 2.2939 no .
H84 H85 2.3732 no .
H85 H86 2.3736 no .
As61 H81 3.4778 no 5_445
P49 H72B 3.4800 no 6_555
P69 H33 3.4407 no 1_545
O49 H27 3.0715 no 5_545
O49 H32B 2.5638 no 5_545
O49 H67 3.0276 no 6_555
O49 H72B 2.5047 no 6_555
O69 H28 2.3792 no 1_545
O69 H33 2.2934 no 1_545
O69 H38A 2.6784 no 1_545
O69 H38C 3.4047 no 1_545
C2 H86 3.1381 no 5_445
C3 H37B 3.3546 no 7_556
C3 H86 2.9035 no 5_445
C4 H51B 3.0808 no 7_556
C5 H12A 3.0693 no 3_556
C5 H51B 2.8653 no 7_556
C6 H12A 3.1911 no 3_556
C6 H51B 3.0946 no 7_556
C6 H52A 3.1771 no 7_556
C6 H77B 3.4652 no 3_556
C7 H11B 3.2573 no 3_556
C7 H12A 3.2533 no 3_556
C7 H52A 3.2219 no 7_556
C7 H77A 3.5865 no 3_556
C7 H77B 3.2160 no 3_556
C7 H84 3.3781 no 1_455
C8 H11B 3.2150 no 3_556
C8 H12A 3.2536 no 3_556
C8 H83 3.3615 no 1_455
C9 H12A 3.2013 no 3_556
C10 H12A 3.0563 no 3_556
C10 H51B 3.3408 no 7_556
C11 H14C 3.1404 no 3_556
C11 H35B 3.4275 no 7_556
C11 H51B 3.4390 no 7_556
C12 H14C 3.0865 no 3_556
C12 H51B 3.5006 no 7_556
C12 H52A 3.3917 no 7_556
C12 H77B 3.1307 no 3_556
C12 H78A 3.3778 no 3_556
C13 H35A 2.9782 no 5_445
C14 H11B 3.4550 no 3_556
C14 H12A 3.3626 no 3_556
C14 H35A 2.9457 no 5_445
C14 H35B 3.3199 no 5_445
C14 H58A 3.4843 no 5_445
C14 H71A 3.3956 no 2_555
C15 H55A 3.5038 no 2_555
C15 H55C 3.0517 no 2_555
C15 H63 3.5130 no 2_555
C16 H75B 3.2780 no 5_455
C16 H82 3.3754 no 1_455
C16 H83 3.2983 no 1_455
C17 H54A 3.2492 no 5_455
C17 H54C 3.3206 no 5_455
C17 H75B 3.0647 no 5_455
C17 H82 3.5964 no 1_455
C18 H82 3.2871 no 1_455
C18 H83 2.9492 no 1_455
C21 H31B 3.2687 no 2_555
C22 H23 3.3811 no 2_555
C22 H63 3.2832 no 2_555
C23 H23 3.3825 no 2_555
C23 H63 3.0230 no 2_555
C25 H31B 3.1428 no 2_555
C25 H32A 3.2819 no 2_555
C26 H32A 2.9906 no 2_555
C26 H48 3.5763 no 5_455
C27 H32A 3.0240 no 2_555
C27 H48 3.0354 no 5_455
C27 H68 3.3629 no 1_565
C28 H32A 3.2230 no 2_555
C28 H68 2.9758 no 1_565
C29 H31B 3.2579 no 2_555
C29 H32A 3.4747 no 2_555
C30 H31B 2.8714 no 2_555
C30 H32A 3.5903 no 2_555
C31 H34C 3.3985 no 2_555
C31 H54A 3.4105 no 5_455
C31 H57B 3.4052 no 2_555
C32 H34C 3.0110 no 2_555
C32 H54A 3.2638 no 5_455
C32 H67 2.9999 no 2_565
C33 H68 3.1826 no 1_565
C33 H74B 3.3530 no 1_565
C34 H31B 3.5063 no 2_555
C34 H32A 3.3375 no 2_555
C34 H55B 3.4549 no 6_555
C34 H68 2.9641 no 1_565
C35 H11B 3.2132 no 7_556
C35 H13 3.2374 no 5_555
C35 H14B 3.0657 no 5_555
C35 H14C 3.4254 no 5_555
C35 H74B 3.0673 no 1_565
C37 H3 2.9336 no 7_556
C37 H51A 3.5260 no 7_556
C38 H47 3.2790 no 5_455
C38 H85 3.3041 no 3_666
C41 H81 3.1625 no 5_445
C42 H81 3.1848 no 5_445
C43 H11A 3.2764 no 7_556
C43 H37A 3.3788 no 7_556
C43 H81 3.1794 no 5_445
C44 H11A 3.1157 no 7_556
C44 H81 3.0604 no 5_445
C45 H11A 3.4794 no 7_556
C45 H81 3.0124 no 5_445
C45 H82 3.1781 no 5_445
C46 H12B 3.4482 no 7_556
C46 H82 2.9576 no 5_445
C47 H18A 3.4009 no 5_545
C47 H38C 3.4579 no 5_545
C47 H78B 3.0893 no 5_555
C47 H82 3.1906 no 5_445
C48 H17B 3.4906 no 5_545
C48 H27 3.5908 no 5_545
C48 H78B 3.4592 no 5_555
C50 H81 3.1367 no 5_445
C51 H18C 3.3666 no 7_556
C51 H37A 3.3761 no 7_556
C52 H12B 3.3813 no 7_556
C52 H82 3.4658 no 5_445
C52 H83 3.1487 no 7_656
C52 H84 3.5317 no 7_656
C54 H17B 3.0842 no 5_545
C54 H17C 3.4302 no 5_545
C54 H31A 3.5557 no 5_545
C54 H32B 3.4349 no 5_545
C54 H57B 3.5802 no 6_545
C55 H15A 2.9228 no 2_555
C55 H32B 3.5615 no 5_545
C56 H72B 3.5561 no 6_555
C57 H31A 3.2224 no 2_555
C57 H54B 3.5138 no 6_555
C57 H72B 3.4275 no 6_555
C58 H14B 3.0471 no 5_555
C58 H71A 3.3131 no 6_555
C58 H72B 3.2800 no 6_555
C61 H71B 3.0569 no 2_555
C62 H23 3.5319 no 2_555
C62 H71B 3.2975 no 2_555
C63 H15B 3.3762 no 2_555
C63 H23 3.1029 no 2_555
C63 H63 3.3012 no 2_555
C63 H71B 3.5200 no 2_555
C64 H71B 3.4630 no 2_555
C65 H57A 3.4721 no 6_545
C65 H71B 3.1138 no 2_555
C65 H72A 3.0814 no 2_555
C66 H57A 2.9564 no 6_545
C66 H72A 2.9927 no 2_555
C67 H32A 3.3569 no 2_545
C67 H34C 3.4428 no 1_545
C67 H57A 3.3032 no 6_545
C67 H72A 2.9618 no 2_555
C68 H27 3.4797 no 1_545
C68 H28 3.2191 no 1_545
C68 H33 3.4330 no 1_545
C68 H34B 3.4234 no 1_545
C68 H34C 3.2545 no 1_545
C68 H72A 2.9361 no 2_555
C69 H71B 3.5001 no 2_555
C69 H72A 3.0648 no 2_555
C70 H71B 2.8966 no 2_555
C70 H72A 3.2113 no 2_555
C71 H14A 3.5079 no 2_555
C71 H15B 3.5946 no 2_555
C71 H57A 3.5837 no 6_545
C71 H58B 3.3436 no 6_545
C71 H78C 2.8966 no 2_555
C72 H27 3.3886 no 2_545
C72 H57A 3.1148 no 6_545
C72 H58B 3.2335 no 6_545
C72 H78C 2.7621 no 2_555
C73 H81 3.5177 no 5_445
C74 H33 3.5908 no 1_545
C74 H35C 3.5485 no 1_545
C74 H85 3.1160 no 3_656
C75 H13 3.5980 no 5_545
C75 H16 3.5202 no 5_545
C75 H17C 3.1419 no 5_545
C77 H7 2.9585 no 3_556
C77 H12B 3.5969 no 3_556
C77 H84 3.4447 no 3_656
C78 H12B 3.4471 no 3_556
C78 H71B 3.3532 no 2_555
C78 H72A 3.3817 no 2_555
C78 H72B 3.5213 no 2_555
C81 H2 3.5407 no 5_555
C81 H51A 3.4513 no 5_555
C81 H73 2.7870 no 5_555
C81 H74A 3.1541 no 5_555
C81 H75B 3.3470 no 5_555
C82 H16 3.1225 no 1_655
C82 H18A 3.2052 no 1_655
C82 H51A 3.5084 no 5_555
C82 H52B 3.3638 no 5_555
C82 H73 3.5719 no 5_555
C82 H74A 3.2762 no 5_555
C82 H75B 3.1733 no 5_555
C83 H8 3.4819 no 1_655
C83 H16 3.0152 no 1_655
C83 H18A 3.2644 no 1_655
C83 H18C 3.4600 no 1_655
C83 H38B 3.5994 no 3_666
C83 H52A 3.3516 no 7_656
C83 H52B 3.3148 no 7_656
C83 H74A 3.2322 no 5_555
C84 H7 3.4982 no 1_655
C84 H38A 3.4092 no 3_666
C84 H38B 3.0075 no 3_666
C84 H52A 3.3635 no 7_656
C84 H74A 3.0555 no 5_555
C84 H77A 3.3676 no 3_656
C85 H37B 3.3241 no 3_666
C85 H38A 3.0562 no 3_666
C85 H38B 2.9377 no 3_666
C85 H74A 2.9060 no 5_555
C85 H74C 3.3505 no 3_656
C85 H74C 3.3170 no 5_555
C86 H2 3.4270 no 5_555
C86 H3 3.1464 no 5_555
C86 H37A 3.4791 no 3_666
C86 H37B 3.2878 no 3_666
C86 H38B 3.5118 no 3_666
C86 H73 2.9409 no 5_555
C86 H74A 2.9614 no 5_555
C86 H74C 3.2349 no 5_555
C86 H77C 3.3999 no 5_555
H2 C81 3.5407 no 5_445
H2 C86 3.4270 no 5_445
H2 H81 2.9554 no 5_445
H2 H86 2.7160 no 5_445
H3 C37 2.9336 no 7_556
H3 C86 3.1464 no 5_445
H3 H37A 2.8400 no 7_556
H3 H37B 2.4602 no 7_556
H3 H37C 3.0274 no 7_556
H3 H86 2.3044 no 5_445
H7 C77 2.9585 no 3_556
H7 C84 3.4982 no 1_455
H7 H11B 3.2860 no 3_556
H7 H52A 3.3056 no 7_556
H7 H77A 2.7291 no 3_556
H7 H77B 2.4692 no 3_556
H7 H77C 3.2394 no 3_556
H7 H84 2.8471 no 1_455
H8 C83 3.4819 no 1_455
H8 H11B 3.2344 no 3_556
H8 H35A 3.4966 no 5_445
H8 H74A 3.2278 no 5_455
H8 H83 3.1967 no 1_455
H11A C43 3.2764 no 7_556
H11A C44 3.1157 no 7_556
H11A C45 3.4794 no 7_556
H11A H14C 3.4185 no 3_556
H11A H35B 3.0119 no 7_556
H11A H35C 3.4918 no 7_556
H11A H37B 3.5609 no 7_556
H11A H37C 3.0908 no 7_556
H11A H43 3.5326 no 7_556
H11A H51B 3.1936 no 7_556
H11B C7 3.2573 no 3_556
H11B C8 3.2150 no 3_556
H11B C14 3.4550 no 3_556
H11B C35 3.2132 no 7_556
H11B H7 3.2860 no 3_556
H11B H8 3.2344 no 3_556
H11B H14B 3.5806 no 3_556
H11B H14C 2.5613 no 3_556
H11B H35A 3.3007 no 7_556
H11B H35B 2.9173 no 7_556
H11B H35C 2.8975 no 7_556
H11B H37B 3.5359 no 7_556
H12A C5 3.0693 no 3_556
H12A C6 3.1911 no 3_556
H12A C7 3.2533 no 3_556
H12A C8 3.2536 no 3_556
H12A C9 3.2013 no 3_556
H12A C10 3.0563 no 3_556
H12A C14 3.3626 no 3_556
H12A H14A 3.4335 no 3_556
H12A H14C 2.5029 no 3_556
H12A H77B 2.7334 no 3_556
H12A H78A 3.1583 no 3_556
H12B C46 3.4482 no 7_556
H12B C52 3.3813 no 7_556
H12B C77 3.5969 no 3_556
H12B C78 3.4471 no 3_556
H12B H14C 3.2876 no 3_556
H12B H51B 3.3478 no 7_556
H12B H52A 2.7710 no 7_556
H12B H77A 3.5414 no 3_556
H12B H77B 2.9021 no 3_556
H12B H78A 2.6967 no 3_556
H12B H78B 3.4134 no 3_556
H13 C35 3.2374 no 5_445
H13 C75 3.5980 no 5_455
H13 H34B 3.4239 no 5_445
H13 H35A 2.2753 no 5_445
H13 H35B 3.5688 no 5_445
H13 H75A 3.0113 no 5_455
H13 H75B 3.2682 no 5_455
H14A C71 3.5079 no 2_555
H14A H12A 3.4335 no 3_556
H14A H58B 3.5876 no 5_445
H14A H71A 2.8082 no 2_555
H14A H71B 3.3020 no 2_555
H14B C35 3.0657 no 5_445
H14B C58 3.0471 no 5_445
H14B H11B 3.5806 no 3_556
H14B H34A 3.4560 no 5_445
H14B H34B 3.5397 no 5_445
H14B H35A 2.5678 no 5_445
H14B H35B 2.6868 no 5_445
H14B H58A 2.5451 no 5_445
H14B H58B 3.0161 no 5_445
H14B H58C 3.0891 no 5_445
H14B H71A 3.1347 no 2_555
H14C C11 3.1404 no 3_556
H14C C12 3.0865 no 3_556
H14C C35 3.4254 no 5_445
H14C H11A 3.4185 no 3_556
H14C H11B 2.5613 no 3_556
H14C H12A 2.5029 no 3_556
H14C H12B 3.2876 no 3_556
H14C H35A 2.9006 no 5_445
H14C H35B 3.1484 no 5_445
H15A C55 2.9228 no 2_555
H15A H34A 3.5519 no 5_445
H15A H34B 2.9365 no 5_445
H15A H35A 3.3885 no 5_445
H15A H55A 2.7546 no 2_555
H15A H55B 3.0254 no 2_555
H15A H55C 2.5127 no 2_555
H15A H58A 3.4793 no 5_445
H15A H71A 3.3662 no 2_555
H15B C63 3.3762 no 2_555
H15B C71 3.5946 no 2_555
H15B H55A 3.4832 no 2_555
H15B H55C 3.2032 no 2_555
H15B H63 2.6720 no 2_555
H15B H71A 3.0578 no 2_555
H15B H71B 3.5564 no 2_555
H15C H55C 2.9646 no 2_555
H15C H57C 3.2716 no 2_555
H16 C75 3.5202 no 5_455
H16 C82 3.1225 no 1_455
H16 C83 3.0152 no 1_455
H16 H74A 3.5676 no 5_455
H16 H75B 2.6052 no 5_455
H16 H82 2.8844 no 1_455
H16 H83 2.6902 no 1_455
H17A H54A 3.3297 no 5_455
H17B C48 3.4906 no 5_455
H17B C54 3.0842 no 5_455
H17B H48 3.3938 no 5_455
H17B H54A 2.7443 no 5_455
H17B H54B 3.4892 no 5_455
H17B H54C 2.6126 no 5_455
H17B H75B 2.9620 no 5_455
H17B H82 2.9577 no 1_455
H17C C54 3.4302 no 5_455
H17C C75 3.1419 no 5_455
H17C H54A 3.1570 no 5_455
H17C H54B 3.3831 no 5_455
H17C H54C 3.1810 no 5_455
H17C H75A 3.1155 no 5_455
H17C H75B 2.6157 no 5_455
H17C H75C 3.1945 no 5_455
H18A C47 3.4009 no 5_455
H18A C82 3.2052 no 1_455
H18A C83 3.2644 no 1_455
H18A H47 3.0540 no 5_455
H18A H82 2.5496 no 1_455
H18A H83 2.6718 no 1_455
H18C C51 3.3666 no 7_556
H18C C83 3.4600 no 1_455
H18C H51A 3.0866 no 7_556
H18C H51B 2.9451 no 7_556
H18C H83 2.6010 no 1_455
H22 H23 3.4756 no 2_555
H22 H63 2.7854 no 2_555
H23 C22 3.3811 no 2_555
H23 C23 3.3825 no 2_555
H23 C62 3.5319 no 2_555
H23 C63 3.1029 no 2_555
H23 H22 3.4756 no 2_555
H23 H23 3.4693 no 2_555
H23 H62 3.1128 no 2_555
H23 H63 2.2856 no 2_555
H27 O49 3.0715 no 5_455
H27 C48 3.5908 no 5_455
H27 C68 3.4797 no 1_565
H27 C72 3.3886 no 2_565
H27 H32A 3.4552 no 2_555
H27 H48 2.6884 no 5_455
H27 H67 3.5447 no 1_565
H27 H67 3.1707 no 2_565
H27 H68 3.1742 no 1_565
H27 H72A 2.8752 no 2_565
H27 H72B 3.1147 no 2_565
H28 O69 2.3792 no 1_565
H28 C68 3.2191 no 1_565
H28 H68 2.3838 no 1_565
H31A C54 3.5557 no 5_455
H31A C57 3.2224 no 2_555
H31A H34A 3.5460 no 2_555
H31A H54A 2.7577 no 5_455
H31A H54B 3.5090 no 5_455
H31A H56 3.5320 no 2_555
H31A H57B 2.5328 no 2_555
H31A H57C 3.1203 no 2_555
H31B C21 3.2687 no 2_555
H31B C25 3.1428 no 2_555
H31B C29 3.2579 no 2_555
H31B C30 2.8714 no 2_555
H31B C34 3.5063 no 2_555
H31B H34A 3.1294 no 2_555
H31B H34C 2.9850 no 2_555
H31B H56 3.4579 no 2_555
H31B H57B 3.4715 no 2_555
H32A C25 3.2819 no 2_555
H32A C26 2.9906 no 2_555
H32A C27 3.0240 no 2_555
H32A C28 3.2230 no 2_555
H32A C29 3.4747 no 2_555
H32A C30 3.5903 no 2_555
H32A C34 3.3375 no 2_555
H32A C67 3.3569 no 2_565
H32A H27 3.4552 no 2_555
H32A H32A 3.2897 no 2_555
H32A H34A 3.5419 no 2_555
H32A H34C 2.4191 no 2_555
H32A H67 2.4764 no 2_565
H32B O49 2.5638 no 5_455
H32B C54 3.4349 no 5_455
H32B C55 3.5615 no 5_455
H32B H34C 3.0051 no 2_555
H32B H48 3.4985 no 5_455
H32B H54A 2.5533 no 5_455
H32B H55B 2.7263 no 5_455
H32B H67 2.7407 no 2_565
H33 P69 3.4407 no 1_565
H33 O69 2.2934 no 1_565
H33 C68 3.4330 no 1_565
H33 C74 3.5908 no 1_565
H33 H68 2.5295 no 1_565
H33 H74B 2.7146 no 1_565
H33 H75A 3.2804 no 1_565
H34A H14B 3.4560 no 5_555
H34A H15A 3.5519 no 5_555
H34A H31A 3.5460 no 2_555
H34A H31B 3.1294 no 2_555
H34A H32A 3.5419 no 2_555
H34A H55B 3.2935 no 6_555
H34B C68 3.4234 no 1_565
H34B H13 3.4239 no 5_555
H34B H14B 3.5397 no 5_555
H34B H15A 2.9365 no 5_555
H34B H55B 3.0352 no 6_555
H34B H67 3.5526 no 1_565
H34B H68 2.8465 no 1_565
H34B H75A 3.0859 no 1_565
H34C C31 3.3985 no 2_555
H34C C32 3.0110 no 2_555
H34C C67 3.4428 no 1_565
H34C C68 3.2545 no 1_565
H34C H31B 2.9850 no 2_555
H34C H32A 2.4191 no 2_555
H34C H32B 3.0051 no 2_555
H34C H55B 3.4770 no 6_555
H34C H67 2.9549 no 1_565
H34C H68 2.5391 no 1_565
H35A C13 2.9782 no 5_555
H35A C14 2.9457 no 5_555
H35A H8 3.4966 no 5_555
H35A H11B 3.3007 no 7_556
H35A H13 2.2753 no 5_555
H35A H14B 2.5678 no 5_555
H35A H14C 2.9006 no 5_555
H35A H15A 3.3885 no 5_555
H35A H74B 2.9243 no 1_565
H35A H75A 3.0958 no 1_565
H35B C11 3.4275 no 7_556
H35B C14 3.3199 no 5_555
H35B H11A 3.0119 no 7_556
H35B H11B 2.9173 no 7_556
H35B H13 3.5688 no 5_555
H35B H14B 2.6868 no 5_555
H35B H14C 3.1484 no 5_555
H35C C74 3.5485 no 1_565
H35C H11A 3.4918 no 7_556
H35C H11B 2.8975 no 7_556
H35C H74B 2.6148 no 1_565
H36 H51A 3.3285 no 7_556
H37A C43 3.3788 no 7_556
H37A C51 3.3761 no 7_556
H37A C86 3.4791 no 3_666
H37A H3 2.8400 no 7_556
H37A H43 2.8049 no 7_556
H37A H51A 2.6748 no 7_556
H37A H51B 3.5361 no 7_556
H37A H86 3.3345 no 3_666
H37B C3 3.3546 no 7_556
H37B C85 3.3241 no 3_666
H37B C86 3.2878 no 3_666
H37B H3 2.4602 no 7_556
H37B H11A 3.5609 no 7_556
H37B H11B 3.5359 no 7_556
H37B H85 3.0557 no 3_666
H37B H86 2.9721 no 3_666
H37C H3 3.0274 no 7_556
H37C H11A 3.0908 no 7_556
H38A O69 2.6784 no 1_565
H38A C84 3.4092 no 3_666
H38A C85 3.0562 no 3_666
H38A H47 3.5245 no 5_455
H38A H74B 3.1599 no 1_565
H38A H84 3.3167 no 3_666
H38A H85 2.6860 no 3_666
H38B C83 3.5994 no 3_666
H38B C84 3.0075 no 3_666
H38B C85 2.9377 no 3_666
H38B C86 3.5118 no 3_666
H38B H47 3.3415 no 5_455
H38B H51A 2.8503 no 7_556
H38B H84 3.1765 no 3_666
H38B H85 3.0723 no 3_666
H38C O69 3.4047 no 1_565
H38C C47 3.4579 no 5_455
H38C H47 2.5341 no 5_455
H43 H11A 3.5326 no 7_556
H43 H37A 2.8049 no 7_556
H43 H43 2.7350 no 7_556
H47 C38 3.2790 no 5_545
H47 H18A 3.0540 no 5_545
H47 H38A 3.5245 no 5_545
H47 H38B 3.3415 no 5_545
H47 H38C 2.5341 no 5_545
H47 H78B 2.8537 no 5_555
H47 H82 3.5344 no 5_445
H48 C26 3.5763 no 5_545
H48 C27 3.0354 no 5_545
H48 H17B 3.3938 no 5_545
H48 H27 2.6884 no 5_545
H48 H32B 3.4985 no 5_545
H48 H72B 3.4168 no 6_555
H48 H78B 3.4377 no 5_555
H51A C37 3.5260 no 7_556
H51A C81 3.4513 no 5_445
H51A C82 3.5084 no 5_445
H51A H18C 3.0866 no 7_556
H51A H36 3.3285 no 7_556
H51A H37A 2.6748 no 7_556
H51A H38B 2.8503 no 7_556
H51B C4 3.0808 no 7_556
H51B C5 2.8653 no 7_556
H51B C6 3.0946 no 7_556
H51B C10 3.3408 no 7_556
H51B C11 3.4390 no 7_556
H51B C12 3.5006 no 7_556
H51B H11A 3.1936 no 7_556
H51B H12B 3.3478 no 7_556
H51B H18C 2.9451 no 7_556
H51B H37A 3.5361 no 7_556
H52A C6 3.1771 no 7_556
H52A C7 3.2219 no 7_556
H52A C12 3.3917 no 7_556
H52A C83 3.3516 no 7_656
H52A C84 3.3635 no 7_656
H52A H7 3.3056 no 7_556
H52A H12B 2.7710 no 7_556
H52A H83 2.7472 no 7_656
H52A H84 2.7796 no 7_656
H52B C82 3.3638 no 5_445
H52B C83 3.3148 no 7_656
H52B H52B 3.5149 no 3_656
H52B H82 3.1294 no 5_445
H52B H83 3.5992 no 5_445
H52B H83 2.7460 no 7_656
H52B H84 3.4245 no 7_656
H54A C17 3.2492 no 5_545
H54A C31 3.4105 no 5_545
H54A C32 3.2638 no 5_545
H54A H17A 3.3297 no 5_545
H54A H17B 2.7443 no 5_545
H54A H17C 3.1570 no 5_545
H54A H31A 2.7577 no 5_545
H54A H32B 2.5533 no 5_545
H54A H57B 3.4023 no 6_545
H54B C57 3.5138 no 6_545
H54B H17B 3.4892 no 5_545
H54B H17C 3.3831 no 5_545
H54B H31A 3.5090 no 5_545
H54B H57A 3.4377 no 6_545
H54B H57B 2.9268 no 6_545
H54C C17 3.3206 no 5_545
H54C H17B 2.6126 no 5_545
H54C H17C 3.1810 no 5_545
H55A C15 3.5038 no 2_555
H55A H15A 2.7546 no 2_555
H55A H15B 3.4832 no 2_555
H55A H57B 3.0146 no 6_545
H55A H58A 3.5621 no 6_545
H55B C34 3.4549 no 6_545
H55B H15A 3.0254 no 2_555
H55B H32B 2.7263 no 5_545
H55B H34A 3.2935 no 6_545
H55B H34B 3.0352 no 6_545
H55B H34C 3.4770 no 6_545
H55B H57B 3.4768 no 6_545
H55C C15 3.0517 no 2_555
H55C H15A 2.5127 no 2_555
H55C H15B 3.2032 no 2_555
H55C H15C 2.9646 no 2_555
H56 H31A 3.5320 no 2_555
H56 H31B 3.4579 no 2_555
H57A C65 3.4721 no 6_555
H57A C66 2.9564 no 6_555
H57A C67 3.3032 no 6_555
H57A C71 3.5837 no 6_555
H57A C72 3.1148 no 6_555
H57A H54B 3.4377 no 6_555
H57A H67 3.4606 no 6_555
H57A H71A 3.2797 no 6_555
H57A H72B 2.5997 no 6_555
H57B C31 3.4052 no 2_555
H57B C54 3.5802 no 6_555
H57B H31A 2.5328 no 2_555
H57B H31B 3.4715 no 2_555
H57B H54A 3.4023 no 6_555
H57B H54B 2.9268 no 6_555
H57B H55A 3.0146 no 6_555
H57B H55B 3.4768 no 6_555
H57C H15C 3.2716 no 2_555
H57C H31A 3.1203 no 2_555
H58A C14 3.4843 no 5_555
H58A H14B 2.5451 no 5_555
H58A H15A 3.4793 no 5_555
H58A H55A 3.5621 no 6_555
H58A H71A 3.1150 no 6_555
H58B C71 3.3436 no 6_555
H58B C72 3.2335 no 6_555
H58B H14A 3.5876 no 5_555
H58B H14B 3.0161 no 5_555
H58B H71A 2.6469 no 6_555
H58B H72B 2.4337 no 6_555
H58B H78A 3.4326 no 5_555
H58B H78C 3.4701 no 5_555
H58C H14B 3.0891 no 5_555
H62 H23 3.1128 no 2_555
H63 C15 3.5130 no 2_555
H63 C22 3.2832 no 2_555
H63 C23 3.0230 no 2_555
H63 C63 3.3012 no 2_555
H63 H15B 2.6720 no 2_555
H63 H22 2.7854 no 2_555
H63 H23 2.2856 no 2_555
H63 H63 3.1813 no 2_555
H67 O49 3.0276 no 6_545
H67 C32 2.9999 no 2_545
H67 H27 3.5447 no 1_545
H67 H27 3.1707 no 2_545
H67 H32A 2.4764 no 2_545
H67 H32B 2.7407 no 2_545
H67 H34B 3.5526 no 1_545
H67 H34C 2.9549 no 1_545
H67 H57A 3.4606 no 6_545
H67 H72A 3.4917 no 2_555
H68 C27 3.3629 no 1_545
H68 C28 2.9758 no 1_545
H68 C33 3.1826 no 1_545
H68 C34 2.9641 no 1_545
H68 H27 3.1742 no 1_545
H68 H28 2.3838 no 1_545
H68 H33 2.5295 no 1_545
H68 H34B 2.8465 no 1_545
H68 H34C 2.5391 no 1_545
H68 H72A 3.4233 no 2_555
H71A C14 3.3956 no 2_555
H71A C58 3.3131 no 6_545
H71A H14A 2.8082 no 2_555
H71A H14B 3.1347 no 2_555
H71A H15A 3.3662 no 2_555
H71A H15B 3.0578 no 2_555
H71A H57A 3.2797 no 6_545
H71A H58A 3.1150 no 6_545
H71A H58B 2.6469 no 6_545
H71A H78A 3.5472 no 2_555
H71A H78C 2.9992 no 2_555
H71B C61 3.0569 no 2_555
H71B C62 3.2975 no 2_555
H71B C63 3.5200 no 2_555
H71B C64 3.4630 no 2_555
H71B C65 3.1138 no 2_555
H71B C69 3.5001 no 2_555
H71B C70 2.8966 no 2_555
H71B C78 3.3532 no 2_555
H71B H14A 3.3020 no 2_555
H71B H15B 3.5564 no 2_555
H71B H76 3.4069 no 2_555
H71B H78A 3.5042 no 2_555
H71B H78C 2.5439 no 2_555
H72A C65 3.0814 no 2_555
H72A C66 2.9927 no 2_555
H72A C67 2.9618 no 2_555
H72A C68 2.9361 no 2_555
H72A C69 3.0648 no 2_555
H72A C70 3.2113 no 2_555
H72A C78 3.3817 no 2_555
H72A H27 2.8752 no 2_545
H72A H67 3.4917 no 2_555
H72A H68 3.4233 no 2_555
H72A H72A 3.5816 no 2_555
H72A H78C 2.4231 no 2_555
H72B P49 3.4800 no 6_545
H72B O49 2.5047 no 6_545
H72B C56 3.5561 no 6_545
H72B C57 3.4275 no 6_545
H72B C58 3.2800 no 6_545
H72B C78 3.5213 no 2_555
H72B H27 3.1147 no 2_545
H72B H48 3.4168 no 6_545
H72B H57A 2.5997 no 6_545
H72B H58B 2.4337 no 6_545
H72B H78C 2.6848 no 2_555
H73 C81 2.7870 no 5_445
H73 C82 3.5719 no 5_445
H73 C86 2.9409 no 5_445
H73 H81 2.6630 no 5_445
H73 H86 2.9280 no 5_445
H74A C81 3.1541 no 5_445
H74A C82 3.2762 no 5_445
H74A C83 3.2322 no 5_445
H74A C84 3.0555 no 5_445
H74A C85 2.9060 no 5_445
H74A C86 2.9614 no 5_445
H74A H8 3.2278 no 5_545
H74A H16 3.5676 no 5_545
H74A H84 3.5584 no 5_445
H74A H85 3.4912 no 3_656
H74A H85 3.3376 no 5_445
H74A H86 3.4196 no 5_445
H74B C33 3.3530 no 1_545
H74B C35 3.0673 no 1_545
H74B H33 2.7146 no 1_545
H74B H35A 2.9243 no 1_545
H74B H35C 2.6148 no 1_545
H74B H38A 3.1599 no 1_545
H74B H85 2.9412 no 3_656
H74C C85 3.3505 no 3_656
H74C C85 3.3170 no 5_445
H74C C86 3.2349 no 5_445
H74C H85 2.5046 no 3_656
H74C H85 3.3923 no 5_445
H74C H86 3.2519 no 5_445
H75A H13 3.0113 no 5_545
H75A H17C 3.1155 no 5_545
H75A H33 3.2804 no 1_545
H75A H34B 3.0859 no 1_545
H75A H35A 3.0958 no 1_545
H75B C16 3.2780 no 5_545
H75B C17 3.0647 no 5_545
H75B C81 3.3470 no 5_445
H75B C82 3.1733 no 5_445
H75B H13 3.2682 no 5_545
H75B H16 2.6052 no 5_545
H75B H17B 2.9620 no 5_545
H75B H17C 2.6157 no 5_545
H75B H81 3.4403 no 5_445
H75B H82 3.1404 no 5_445
H75C H17C 3.1945 no 5_545
H76 H71B 3.4069 no 2_555
H77A C7 3.5865 no 3_556
H77A C84 3.3676 no 3_656
H77A H7 2.7291 no 3_556
H77A H12B 3.5414 no 3_556
H77A H84 2.5187 no 3_656
H77A H85 3.4890 no 3_656
H77B C6 3.4652 no 3_556
H77B C7 3.2160 no 3_556
H77B C12 3.1307 no 3_556
H77B H7 2.4692 no 3_556
H77B H12A 2.7334 no 3_556
H77B H12B 2.9021 no 3_556
H77C C86 3.3999 no 5_445
H77C H7 3.2394 no 3_556
H77C H86 2.7637 no 5_445
H78A C12 3.3778 no 3_556
H78A H12A 3.1583 no 3_556
H78A H12B 2.6967 no 3_556
H78A H58B 3.4326 no 5_445
H78A H71A 3.5472 no 2_555
H78A H71B 3.5042 no 2_555
H78B C47 3.0893 no 5_445
H78B C48 3.4592 no 5_445
H78B H12B 3.4134 no 3_556
H78B H47 2.8537 no 5_445
H78B H48 3.4377 no 5_445
H78C C71 2.8966 no 2_555
H78C C72 2.7621 no 2_555
H78C H58B 3.4701 no 5_445
H78C H71A 2.9992 no 2_555
H78C H71B 2.5439 no 2_555
H78C H72A 2.4231 no 2_555
H78C H72B 2.6848 no 2_555
H81 As61 3.4778 no 5_555
H81 C41 3.1625 no 5_555
H81 C42 3.1848 no 5_555
H81 C43 3.1794 no 5_555
H81 C44 3.0604 no 5_555
H81 C45 3.0124 no 5_555
H81 C50 3.1367 no 5_555
H81 C73 3.5177 no 5_555
H81 H2 2.9554 no 5_555
H81 H73 2.6630 no 5_555
H81 H75B 3.4403 no 5_555
H82 C16 3.3754 no 1_655
H82 C17 3.5964 no 1_655
H82 C18 3.2871 no 1_655
H82 C45 3.1781 no 5_555
H82 C46 2.9576 no 5_555
H82 C47 3.1906 no 5_555
H82 C52 3.4658 no 5_555
H82 H16 2.8844 no 1_655
H82 H17B 2.9577 no 1_655
H82 H18A 2.5496 no 1_655
H82 H47 3.5344 no 5_555
H82 H52B 3.1294 no 5_555
H82 H75B 3.1404 no 5_555
H83 C8 3.3615 no 1_655
H83 C16 3.2983 no 1_655
H83 C18 2.9492 no 1_655
H83 C52 3.1487 no 7_656
H83 H8 3.1967 no 1_655
H83 H16 2.6902 no 1_655
H83 H18A 2.6718 no 1_655
H83 H18C 2.6010 no 1_655
H83 H52A 2.7472 no 7_656
H83 H52B 3.5992 no 5_555
H83 H52B 2.7460 no 7_656
H84 C7 3.3781 no 1_655
H84 C52 3.5317 no 7_656
H84 C77 3.4447 no 3_656
H84 H7 2.8471 no 1_655
H84 H38A 3.3167 no 3_666
H84 H38B 3.1765 no 3_666
H84 H52A 2.7796 no 7_656
H84 H52B 3.4245 no 7_656
H84 H74A 3.5584 no 5_555
H84 H77A 2.5187 no 3_656
H85 C38 3.3041 no 3_666
H85 C74 3.1160 no 3_656
H85 H37B 3.0557 no 3_666
H85 H38A 2.6860 no 3_666
H85 H38B 3.0723 no 3_666
H85 H74A 3.4912 no 3_656
H85 H74A 3.3376 no 5_555
H85 H74B 2.9412 no 3_656
H85 H74C 2.5046 no 3_656
H85 H74C 3.3923 no 5_555
H85 H77A 3.4890 no 3_656
H86 C2 3.1381 no 5_555
H86 C3 2.9035 no 5_555
H86 H2 2.7160 no 5_555
H86 H3 2.3044 no 5_555
H86 H37A 3.3345 no 3_666
H86 H37B 2.9721 no 3_666
H86 H73 2.9280 no 5_555
H86 H74A 3.4196 no 5_555
H86 H74C 3.2519 no 5_555
H86 H77C 2.7637 no 5_555

loop_
_geom_torsion_atom_site_label_1
_geom_torsion_atom_site_label_2
_geom_torsion_atom_site_label_3
_geom_torsion_atom_site_label_4
_geom_torsion
_geom_torsion_publ_flag
As21 As1 As61 As41 -12.43(3) no
As21 As1 As61 C61 -111.50(3) no
As61 As1 As21 As41 12.52(3) no
As61 As1 As21 C21 114.81(3) no
As21 As1 C1 C2 -82.9(2) no
As21 As1 C1 C10 100.8(2) no
C1 As1 As21 As41 112.61(10) no
C1 As1 As21 C21 -145.10(10) no
As61 As1 C1 C2 6.9(2) no
As61 As1 C1 C10 -169.3(2) no
C1 As1 As61 As41 -103.82(10) no
C1 As1 As61 C61 157.11(10) no
As1 As21 As41 As61 -12.80(3) no
As1 As21 As41 C41 -108.36(3) no
As1 As21 C21 C22 -11.7(3) no
As1 As21 C21 C30 153.7(2) no
As41 As21 C21 C22 80.1(2) no
As41 As21 C21 C30 -114.5(2) no
C21 As21 As41 As61 -115.44(10) no
C21 As21 As41 C41 148.99(10) no
As21 As41 As61 As1 12.50(3) no
As21 As41 As61 C61 105.43(3) no
As21 As41 C41 C42 14.4(2) no
As21 As41 C41 C50 -170.2(2) no
As61 As41 C41 C42 -77.9(2) no
As61 As41 C41 C50 97.5(2) no
C41 As41 As61 As1 115.63(12) no
C41 As41 As61 C61 -151.45(12) no
As1 As61 C61 C62 68.8(2) no
As1 As61 C61 C70 -117.2(3) no
As41 As61 C61 C62 -19.0(2) no
As41 As61 C61 C70 154.9(2) no
C9 P9 C13 C14 -47.2(3) no
C9 P9 C13 C15 -167.0(2) no
C13 P9 C9 C8 -61.2(3) no
C13 P9 C9 C10 126.5(3) no
C9 P9 C16 C17 -167.9(2) no
C9 P9 C16 C18 70.0(3) no
C16 P9 C9 C8 47.7(3) no
C16 P9 C9 C10 -124.6(2) no
C13 P9 C16 C17 -62.3(3) no
C13 P9 C16 C18 175.5(2) no
C16 P9 C13 C14 -151.5(3) no
C16 P9 C13 C15 88.7(3) no
O29 P29 C29 C28 -152.3(2) no
O29 P29 C29 C30 21.6(4) no
O29 P29 C33 C34 61.3(2) no
O29 P29 C33 C35 -59.6(2) no
O29 P29 C36 C37 49.1(3) no
O29 P29 C36 C38 -176.93(19) no
C29 P29 C33 C34 -60.3(2) no
C29 P29 C33 C35 178.8(2) no
C33 P29 C29 C28 -32.8(3) no
C33 P29 C29 C30 141.1(3) no
C29 P29 C36 C37 172.3(2) no
C29 P29 C36 C38 -53.7(3) no
C36 P29 C29 C28 83.8(3) no
C36 P29 C29 C30 -102.3(3) no
C33 P29 C36 C37 -73.4(3) no
C33 P29 C36 C38 60.6(3) no
C36 P29 C33 C34 -173.80(19) no
C36 P29 C33 C35 65.3(3) no
O49 P49 C49 C48 -6.6(3) no
O49 P49 C49 C50 165.9(3) no
O49 P49 C53 C54 68.6(3) no
O49 P49 C53 C55 -53.1(3) no
O49 P49 C56 C57 41.3(3) no
O49 P49 C56 C58 -79.1(3) no
C49 P49 C53 C54 -50.2(3) no
C49 P49 C53 C55 -171.9(2) no
C53 P49 C49 C48 112.1(2) no
C53 P49 C49 C50 -75.4(3) no
C49 P49 C56 C57 159.9(2) no
C49 P49 C56 C58 39.4(3) no
C56 P49 C49 C48 -125.4(2) no
C56 P49 C49 C50 47.1(4) no
C53 P49 C56 C57 -79.9(3) no
C53 P49 C56 C58 159.6(3) no
C56 P49 C53 C54 -169.7(3) no
C56 P49 C53 C55 68.6(3) no
O69 P69 C69 C68 -11.3(3) no
O69 P69 C69 C70 164.0(3) no
O69 P69 C73 C74 -26.3(3) no
O69 P69 C73 C75 95.4(2) no
O69 P69 C76 C77 73.6(2) no
O69 P69 C76 C78 -48.6(2) no
C69 P69 C73 C74 -146.3(2) no
C69 P69 C73 C75 -24.6(3) no
C73 P69 C69 C68 108.4(2) no
C73 P69 C69 C70 -76.3(4) no
C69 P69 C76 C77 -167.1(2) no
C69 P69 C76 C78 70.7(2) no
C76 P69 C69 C68 -130.2(2) no
C76 P69 C69 C70 45.1(4) no
C73 P69 C76 C77 -47.2(3) no
C73 P69 C76 C78 -169.45(19) no
C76 P69 C73 C74 94.3(2) no
C76 P69 C73 C75 -144.0(2) no
As1 C1 C2 C3 -174.5(2) no
As1 C1 C10 C5 169.67(19) no
As1 C1 C10 C9 -10.6(5) no
C2 C1 C10 C5 -6.6(4) no
C2 C1 C10 C9 173.1(3) no
C10 C1 C2 C3 1.8(5) no
C1 C2 C3 C4 3.5(6) no
C2 C3 C4 C5 -3.4(5) no
C2 C3 C4 C11 178.0(3) no
C3 C4 C5 C6 -179.9(3) no
C3 C4 C5 C10 -1.9(5) no
C3 C4 C11 C12 -178.1(4) no
C5 C4 C11 C12 3.1(4) no
C11 C4 C5 C6 -0.9(4) no
C11 C4 C5 C10 177.0(3) no
C4 C5 C6 C7 177.4(3) no
C4 C5 C6 C12 -1.7(4) no
C4 C5 C10 C1 7.0(5) no
C4 C5 C10 C9 -172.7(3) no
C6 C5 C10 C1 -175.3(3) no
C6 C5 C10 C9 5.0(5) no
C10 C5 C6 C7 -0.5(5) no
C10 C5 C6 C12 -179.7(3) no
C5 C6 C7 C8 -3.2(5) no
C5 C6 C12 C11 3.6(4) no
C7 C6 C12 C11 -175.5(4) no
C12 C6 C7 C8 175.8(3) no
C6 C7 C8 C9 2.3(6) no
C7 C8 C9 P9 -170.0(3) no
C7 C8 C9 C10 2.3(5) no
P9 C9 C10 C1 -12.9(5) no
P9 C9 C10 C5 166.8(2) no
C8 C9 C10 C1 174.6(3) no
C8 C9 C10 C5 -5.7(5) no
C4 C11 C12 C6 -4.0(4) no
As21 C21 C22 C23 163.8(2) no
As21 C21 C30 C25 -161.5(2) no
As21 C21 C30 C29 15.9(5) no
C22 C21 C30 C25 4.0(5) no
C22 C21 C30 C29 -178.7(3) no
C30 C21 C22 C23 -2.0(6) no
C21 C22 C23 C24 -1.5(6) no
C22 C23 C24 C25 2.7(6) no
C22 C23 C24 C31 -173.0(3) no
C23 C24 C25 C26 -178.1(3) no
C23 C24 C25 C30 -0.5(6) no
C23 C24 C31 C32 -176.9(4) no
C25 C24 C31 C32 7.1(4) no
C31 C24 C25 C26 -1.4(4) no
C31 C24 C25 C30 176.1(3) no
C24 C25 C26 C27 174.7(3) no
C24 C25 C26 C32 -5.1(4) no
C24 C25 C30 C21 -2.9(5) no
C24 C25 C30 C29 179.3(3) no
C26 C25 C30 C21 174.3(3) no
C26 C25 C30 C29 -3.4(5) no
C30 C25 C26 C27 -2.9(6) no
C30 C25 C26 C32 177.3(3) no
C25 C26 C27 C28 5.8(6) no
C25 C26 C32 C31 9.3(4) no
C27 C26 C32 C31 -170.6(4) no
C32 C26 C27 C28 -174.4(4) no
C26 C27 C28 C29 -2.6(6) no
C27 C28 C29 P29 170.3(3) no
C27 C28 C29 C30 -3.9(6) no
P29 C29 C30 C21 15.6(6) no
P29 C29 C30 C25 -167.1(2) no
C28 C29 C30 C21 -170.8(3) no
C28 C29 C30 C25 6.5(5) no
C24 C31 C32 C26 -9.6(4) no
As41 C41 C42 C43 173.0(2) no
As41 C41 C50 C45 -171.20(19) no
As41 C41 C50 C49 9.6(5) no
C42 C41 C50 C45 4.1(4) no
C42 C41 C50 C49 -175.1(3) no
C50 C41 C42 C43 -2.6(5) no
C41 C42 C43 C44 -0.9(5) no
C42 C43 C44 C45 2.5(5) no
C42 C43 C44 C51 -174.7(3) no
C43 C44 C45 C46 -179.5(3) no
C43 C44 C45 C50 -0.7(5) no
C43 C44 C51 C52 -179.3(4) no
C45 C44 C51 C52 3.3(4) no
C51 C44 C45 C46 -1.8(4) no
C51 C44 C45 C50 177.0(3) no
C44 C45 C46 C47 178.9(3) no
C44 C45 C46 C52 -0.5(4) no
C44 C45 C50 C41 -2.6(5) no
C44 C45 C50 C49 176.8(3) no
C46 C45 C50 C41 176.0(3) no
C46 C45 C50 C49 -4.6(5) no
C50 C45 C46 C47 0.1(6) no
C50 C45 C46 C52 -179.3(3) no
C45 C46 C47 C48 3.8(6) no
C45 C46 C52 C51 2.6(4) no
C47 C46 C52 C51 -176.8(4) no
C52 C46 C47 C48 -176.9(4) no
C46 C47 C48 C49 -3.0(6) no
C47 C48 C49 P49 172.0(3) no
C47 C48 C49 C50 -1.7(6) no
P49 C49 C50 C41 12.6(6) no
P49 C49 C50 C45 -166.7(2) no
C48 C49 C50 C41 -175.6(3) no
C48 C49 C50 C45 5.2(5) no
C44 C51 C52 C46 -3.4(4) no
As61 C61 C62 C63 170.3(2) no
As61 C61 C70 C65 -168.3(2) no
As61 C61 C70 C69 12.1(6) no
C62 C61 C70 C65 5.5(5) no
C62 C61 C70 C69 -174.1(3) no
C70 C61 C62 C63 -4.1(5) no
C61 C62 C63 C64 -0.8(6) no
C62 C63 C64 C65 3.9(5) no
C62 C63 C64 C71 -175.4(3) no
C63 C64 C65 C66 178.6(3) no
C63 C64 C65 C70 -2.1(5) no
C63 C64 C71 C72 -174.3(4) no
C65 C64 C71 C72 6.4(4) no
C71 C64 C65 C66 -2.0(4) no
C71 C64 C65 C70 177.3(3) no
C64 C65 C66 C67 178.8(3) no
C64 C65 C66 C72 -3.5(4) no
C64 C65 C70 C61 -2.7(5) no
C64 C65 C70 C69 177.0(3) no
C66 C65 C70 C61 176.5(3) no
C66 C65 C70 C69 -3.8(5) no
C70 C65 C66 C67 -0.5(5) no
C70 C65 C66 C72 177.2(3) no
C65 C66 C67 C68 3.8(5) no
C65 C66 C72 C71 7.3(4) no
C67 C66 C72 C71 -175.3(4) no
C72 C66 C67 C68 -173.4(3) no
C66 C67 C68 C69 -2.7(6) no
C67 C68 C69 P69 174.2(3) no
C67 C68 C69 C70 -1.9(6) no
P69 C69 C70 C61 9.4(6) no
P69 C69 C70 C65 -170.1(3) no
C68 C69 C70 C61 -175.6(3) no
C68 C69 C70 C65 4.8(5) no
C64 C71 C72 C66 -8.0(4) no
C82 C81 C86 C85 0.2(7) no
C86 C81 C82 C83 -0.6(7) no
C81 C82 C83 C84 0.5(7) no
C82 C83 C84 C85 -0.1(7) no
C83 C84 C85 C86 -0.3(7) no
C84 C85 C86 C81 0.3(7) no
